data_4126657
loop_
_publ_author_name
'Marcum, Justin S.'
'Roberts, Courtney C.'
'Manan, Rajith S.'
'Cervarich, Tia N.'
'Meek, Simon J.'

_publ_section_title
;
 Chiral Pincer Carbodicarbene Ligands for Enantioselective
 Rhodium-Catalyzed Hydroarylation of Terminal and Internal 1,3-Dienes with
 Indoles.
;
_journal_name_full 'Journal of the American Chemical Society'
_journal_paper_doi 10.1021/jacs.7b08575
_journal_year 2017
_chemical_absolute_configuration ad
_chemical_formula_moiety 'C59 H59 N4 P2 Rh, 2(C32 H12 B F24)'
_chemical_formula_sum 'C123 H83 B2 F48 N4 P2 Rh'
_chemical_formula_weight 2715.40
_chemical_name_common 'PhCBA+diene complex'
_space_group_crystal_system monoclinic
_space_group_IT_number 4
_space_group_name_Hall 'P 2yb'
_space_group_name_H-M_alt 'P 1 21 1'
_symmetry_space_group_name_Hall 'P 2yb'
_symmetry_space_group_name_H-M 'P 1 21 1'
_atom_sites_solution_hydrogens geom
_cell_angle_alpha 90
_cell_angle_beta 99.119(3)
_cell_angle_gamma 90
_cell_formula_units_Z 2
_cell_length_a 13.2873(10)
_cell_length_b 16.8057(11)
_cell_length_c 28.318(2)
_cell_measurement_reflns_used 1449
_cell_measurement_temperature 150.(2)
_cell_measurement_theta_max 26.3473
_cell_measurement_theta_min 1.4547
_cell_volume 6243.6(8)
_computing_cell_refinement 'APEX3 v2016.5-0 (Bruker AXS)'
_computing_data_collection 'Bruker Instrument Service v2013.12.0.0'
_computing_data_reduction 'SAINT V8.37A (Bruker AXS Inc., 2015)'
_computing_molecular_graphics 'shelXle (C.B. Huebschle, rev 833)'
_computing_structure_refinement 'SHELXL-2016/6 (Sheldrick, 2016)'
_computing_structure_solution 'SHELXS-97 (Sheldrick 2008)'
_diffrn_ambient_temperature 150.(2)
_diffrn_detector_area_resol_mean 8.3333
_diffrn_measured_fraction_theta_full 1.000
_diffrn_measured_fraction_theta_max 1.000
_diffrn_measurement_device_type 'Bruker-Nonius X8 Kappa APEX II'
_diffrn_measurement_method 'phi and omega scans'
_diffrn_radiation_monochromator graphite
_diffrn_radiation_type MoK\a
_diffrn_radiation_wavelength 0.71073
_diffrn_reflns_av_R_equivalents 0.0481
_diffrn_reflns_av_unetI/netI 0.0449
_diffrn_reflns_limit_h_max 15
_diffrn_reflns_limit_h_min -15
_diffrn_reflns_limit_k_max 20
_diffrn_reflns_limit_k_min -20
_diffrn_reflns_limit_l_max 33
_diffrn_reflns_limit_l_min -33
_diffrn_reflns_number 95233
_diffrn_reflns_theta_full 25.03
_diffrn_reflns_theta_max 25.03
_diffrn_reflns_theta_min 1.55
_diffrn_source 'fine-focus sealed tube'
_exptl_absorpt_coefficient_mu 0.283
_exptl_absorpt_correction_T_max 0.96
_exptl_absorpt_correction_T_min 0.78
_exptl_absorpt_correction_type multi-scan
_exptl_absorpt_process_details
;
SADABS-2016/2 - Bruker AXS area detector scaling and absorption correction
;
_exptl_crystal_colour 'dark brown'
_exptl_crystal_density_diffrn 1.444
_exptl_crystal_density_method 'not measured'
_exptl_crystal_description plate
_exptl_crystal_F_000 2732
_exptl_crystal_size_max 0.693
_exptl_crystal_size_mid 0.312
_exptl_crystal_size_min 0.138
_refine_diff_density_max 0.728
_refine_diff_density_min -0.512
_refine_ls_abs_structure_details
;

Flack x determined using 8031 quotients [(I+)-(I-)]/[(I+)+(I-)]
(Parsons, Flack and Wagner, Acta Cryst. B69 (2013) 249-259).
;
_refine_ls_abs_structure_Flack -0.007(6)
_refine_ls_extinction_method none
_refine_ls_goodness_of_fit_ref 1.058
_refine_ls_hydrogen_treatment constr
_refine_ls_matrix_type full
_refine_ls_number_parameters 1919
_refine_ls_number_reflns 21738
_refine_ls_number_restraints 2671
_refine_ls_restrained_S_all 1.030
_refine_ls_R_factor_all 0.0555
_refine_ls_R_factor_gt 0.0450
_refine_ls_shift/su_max 0.000
_refine_ls_shift/su_mean 0.000
_refine_ls_structure_factor_coef Fsqd
_refine_ls_weighting_details 'w=1/[\s^2^(Fo^2^)+(0.0569P)^2^+3.6099P] where P=(Fo^2^+2Fc^2^)/3'
_refine_ls_weighting_scheme calc
_refine_ls_wR_factor_gt 0.1069
_refine_ls_wR_factor_ref 0.1125
_reflns_number_gt 19157
_reflns_number_total 21738
_reflns_threshold_expression 'I > 2\s(I)'
_cod_data_source_file ja7b08575_si_002.cif
_cod_data_source_block rds676
_cod_database_code 4126657

loop_
_space_group_symop_operation_xyz
'x, y, z'
'-x, y+1/2, -z'

loop_
_atom_site_type_symbol
_atom_site_label
_atom_site_fract_x
_atom_site_fract_y
_atom_site_fract_z
_atom_site_U_iso_or_equiv
_atom_site_adp_type
_atom_site_calc_flag
_atom_site_refinement_flags_adp
_atom_site_refinement_flags_occupancy
_atom_site_refinement_flags_posn
_atom_site_occupancy
_atom_site_disorder_assembly
_atom_site_disorder_group
Rh Rh1 0.41644(3) 0.31667(2) 0.23255(2) 0.02607(10) Uani d . . . 1.0 . .
P P1 0.23675(10) 0.30600(8) 0.23265(4) 0.0267(3) Uani d . . . 1.0 . .
P P2 0.57806(12) 0.36706(8) 0.22562(5) 0.0300(3) Uani d . . . 1.0 . .
N N1 0.3188(4) 0.4662(2) 0.30113(14) 0.0310(10) Uani d . . . 1.0 . .
N N2 0.3309(4) 0.5623(3) 0.24282(15) 0.0333(11) Uani d . . . 1.0 . .
N N3 0.3522(4) 0.5644(2) 0.19543(14) 0.0327(11) Uani d . . . 1.0 . .
N N4 0.4258(4) 0.4796(2) 0.14481(14) 0.0286(10) Uani d . . . 1.0 . .
C C1 0.3806(5) 0.4368(3) 0.22373(16) 0.0266(12) Uani d . . . 1.0 . .
C C2 0.3419(4) 0.4850(3) 0.25755(17) 0.0282(11) Uani d . . . 1.0 . .
C C3 0.3887(4) 0.4905(3) 0.18638(16) 0.0269(11) Uani d . . . 1.0 . .
C C4 0.3350(5) 0.5231(3) 0.34200(18) 0.0392(14) Uani d . . . 1.0 . .
H H4A 0.269916 0.547383 0.347428 0.047 Uiso calc U . R 1.0 . .
H H4B 0.383197 0.565833 0.336565 0.047 Uiso calc U . R 1.0 . .
C C5 0.3799(6) 0.4699(4) 0.3840(2) 0.0427(16) Uani d . . . 1.0 . .
H H5A 0.454411 0.463483 0.385554 0.051 Uiso calc U . R 1.0 . .
H H5B 0.365905 0.491847 0.414766 0.051 Uiso calc U . R 1.0 . .
C C6 0.3241(5) 0.3911(4) 0.37223(18) 0.0412(15) Uani d . . . 1.0 . .
H H6A 0.254358 0.392934 0.380398 0.049 Uiso calc U . R 1.0 . .
H H6B 0.361767 0.346269 0.389523 0.049 Uiso calc U . R 1.0 . .
C C7 0.3213(5) 0.3834(3) 0.31786(17) 0.0302(12) Uani d . . . 1.0 . .
H H7 0.385673 0.357643 0.311568 0.036 Uiso calc U . R 1.0 . .
C C8 0.2307(4) 0.3343(3) 0.29456(17) 0.0322(13) Uani d . . . 1.0 . .
H H8A 0.167474 0.365184 0.29527 0.039 Uiso calc U . R 1.0 . .
H H8B 0.226518 0.285391 0.313648 0.039 Uiso calc U . R 1.0 . .
C C9 0.3906(5) 0.5282(3) 0.10155(17) 0.0375(14) Uani d . . . 1.0 . .
H H9A 0.438404 0.572429 0.098563 0.045 Uiso calc U . R 1.0 . .
H H9B 0.321781 0.550218 0.102201 0.045 Uiso calc U . R 1.0 . .
C C10 0.3894(6) 0.4686(3) 0.06112(18) 0.0421(15) Uani d . . . 1.0 . .
H H10A 0.323795 0.43961 0.05504 0.051 Uiso calc U . R 1.0 . .
H H10B 0.400924 0.495378 0.031282 0.051 Uiso calc U . R 1.0 . .
C C11 0.4764(5) 0.4131(3) 0.07943(18) 0.0371(14) Uani d . . . 1.0 . .
H H11A 0.542507 0.436251 0.074548 0.044 Uiso calc U . R 1.0 . .
H H11B 0.467536 0.361031 0.062907 0.044 Uiso calc U . R 1.0 . .
C C12 0.4715(5) 0.4038(3) 0.13278(17) 0.0294(12) Uani d . . . 1.0 . .
H H12 0.42467 0.358896 0.137509 0.035 Uiso calc U . R 1.0 . .
C C13 0.5761(5) 0.3882(3) 0.16156(18) 0.0330(12) Uani d . . . 1.0 . .
H H13A 0.619663 0.435224 0.158738 0.04 Uiso calc U . R 1.0 . .
H H13B 0.60702 0.342489 0.147077 0.04 Uiso calc U . R 1.0 . .
C C14 0.2560(6) 0.6190(3) 0.25388(19) 0.0397(14) Uani d . . . 1.0 . .
C C15 0.1562(6) 0.6044(4) 0.2415(3) 0.0567(18) Uani d . . . 1.0 . .
H H15 0.133147 0.555683 0.226608 0.068 Uiso calc U . R 1.0 . .
C C16 0.0864(8) 0.6626(5) 0.2510(4) 0.084(3) Uani d . . . 1.0 . .
H H16 0.015156 0.654019 0.242441 0.1 Uiso calc U . R 1.0 . .
C C17 0.1229(10) 0.7331(5) 0.2732(4) 0.092(3) Uani d . . . 1.0 . .
H H17 0.076275 0.772066 0.280903 0.111 Uiso calc U . R 1.0 . .
C C18 0.2223(9) 0.7463(4) 0.2837(3) 0.078(3) Uani d . . . 1.0 . .
H H18 0.245451 0.795835 0.297572 0.093 Uiso calc U . R 1.0 . .
C C19 0.2928(7) 0.6907(4) 0.2753(2) 0.0566(18) Uani d . . . 1.0 . .
H H19 0.363834 0.700332 0.283572 0.068 Uiso calc U . R 1.0 . .
C C20 0.3980(6) 0.6384(3) 0.1828(2) 0.0367(14) Uani d . . . 1.0 . .
C C21 0.3361(6) 0.6939(4) 0.1564(2) 0.0500(17) Uani d . . . 1.0 . .
H H21 0.265645 0.683658 0.146388 0.06 Uiso calc U . R 1.0 . .
C C22 0.3792(9) 0.7645(4) 0.1449(3) 0.079(3) Uani d . . . 1.0 . .
H H22 0.33837 0.803766 0.12679 0.095 Uiso calc U . R 1.0 . .
C C23 0.4797(9) 0.7778(4) 0.1593(3) 0.078(3) Uani d . . . 1.0 . .
H H23 0.508733 0.826063 0.150346 0.094 Uiso calc U . R 1.0 . .
C C24 0.5415(7) 0.7238(4) 0.1867(3) 0.068(2) Uani d . . . 1.0 . .
H H24 0.611477 0.734825 0.197477 0.081 Uiso calc U . R 1.0 . .
C C25 0.4974(6) 0.6519(3) 0.1980(2) 0.0450(15) Uani d . . . 1.0 . .
H H25 0.537849 0.612813 0.216373 0.054 Uiso calc U . R 1.0 . .
C C26 0.3730(6) 0.1972(4) 0.1439(2) 0.0496(17) Uani d . . . 1.0 . .
H H26A 0.302193 0.202921 0.149229 0.074 Uiso calc U . R 1.0 . .
H H26B 0.384033 0.142921 0.133219 0.074 Uiso calc U . R 1.0 . .
H H26C 0.386582 0.235183 0.119469 0.074 Uiso calc U . R 1.0 . .
C C27 0.4432(5) 0.2134(3) 0.18958(19) 0.0358(13) Uani d . . . 1.0 . .
H H27 0.516559 0.20763 0.186023 0.043 Uiso calc U . R 1.0 . .
C C28 0.4242(5) 0.1880(3) 0.23458(19) 0.0351(14) Uani d . . . 1.0 . .
H H28 0.36269 0.155334 0.237699 0.042 Uiso calc U . R 1.0 . .
C C29 0.4920(5) 0.2111(3) 0.27476(19) 0.0343(13) Uani d . . . 1.0 . .
H H29 0.564934 0.203984 0.270831 0.041 Uiso calc U . R 1.0 . .
C C30 0.4754(5) 0.2020(4) 0.32498(19) 0.0388(13) Uani d . . . 1.0 . .
C C31 0.3988(5) 0.1573(4) 0.3389(2) 0.0456(15) Uani d . . . 1.0 . .
H H31 0.351738 0.130798 0.315305 0.055 Uiso calc U . R 1.0 . .
C C32 0.3886(7) 0.1500(5) 0.3868(3) 0.063(2) Uani d . . . 1.0 . .
H H32 0.335004 0.118916 0.395808 0.076 Uiso calc U . R 1.0 . .
C C33 0.4564(7) 0.1882(5) 0.4210(3) 0.074(2) Uani d . . . 1.0 . .
H H33 0.449739 0.183355 0.453807 0.089 Uiso calc U . R 1.0 . .
C C34 0.5332(7) 0.2328(6) 0.4082(3) 0.080(3) Uani d . . . 1.0 . .
H H34 0.578964 0.259931 0.431976 0.096 Uiso calc U . R 1.0 . .
C C35 0.5449(6) 0.2390(5) 0.3605(2) 0.065(2) Uani d . . . 1.0 . .
H H35 0.600297 0.268389 0.351964 0.078 Uiso calc U . R 1.0 . .
C C36 0.1623(4) 0.2139(3) 0.22231(19) 0.0311(12) Uani d . . . 1.0 . .
C C37 0.1465(5) 0.1617(3) 0.2589(2) 0.0393(14) Uani d . . . 1.0 . .
H H37 0.174585 0.173414 0.291129 0.047 Uiso calc U . R 1.0 . .
C C38 0.0904(5) 0.0932(4) 0.2482(3) 0.0533(17) Uani d . . . 1.0 . .
H H38 0.079031 0.05846 0.27334 0.064 Uiso calc U . R 1.0 . .
C C39 0.0505(5) 0.0746(4) 0.2017(3) 0.0565(18) Uani d . . . 1.0 . .
H H39 0.012755 0.026826 0.194785 0.068 Uiso calc U . R 1.0 . .
C C40 0.0655(6) 0.1254(4) 0.1651(3) 0.0574(19) Uani d . . . 1.0 . .
H H40 0.038259 0.112616 0.132893 0.069 Uiso calc U . R 1.0 . .
C C41 0.1200(5) 0.1944(4) 0.1753(2) 0.0485(16) Uani d . . . 1.0 . .
H H41 0.12908 0.229589 0.150024 0.058 Uiso calc U . R 1.0 . .
C C42 0.1545(4) 0.3734(3) 0.19337(18) 0.0308(12) Uani d . . . 1.0 . .
C C43 0.1808(5) 0.3961(3) 0.14979(18) 0.0339(12) Uani d . . . 1.0 . .
H H43 0.243506 0.378756 0.141134 0.041 Uiso calc U . R 1.0 . .
C C44 0.1156(6) 0.4440(4) 0.1188(2) 0.0497(16) Uani d . . . 1.0 . .
H H44 0.133262 0.459036 0.088864 0.06 Uiso calc U . R 1.0 . .
C C45 0.0259(6) 0.4697(4) 0.1315(2) 0.0535(17) Uani d . . . 1.0 . .
H H45 -0.017468 0.503972 0.110748 0.064 Uiso calc U . R 1.0 . .
C C46 -0.0023(6) 0.4459(4) 0.1745(2) 0.0507(17) Uani d . . . 1.0 . .
H H46 -0.065432 0.462798 0.182762 0.061 Uiso calc U . R 1.0 . .
C C47 0.0622(5) 0.3975(3) 0.2053(2) 0.0385(13) Uani d . . . 1.0 . .
H H47 0.042999 0.380731 0.234642 0.046 Uiso calc U . R 1.0 . .
C C48 0.6905(4) 0.3042(3) 0.24282(19) 0.0362(13) Uani d . . . 1.0 . .
C C49 0.7202(5) 0.2454(4) 0.2126(2) 0.0467(15) Uani d . . . 1.0 . .
H H49 0.685542 0.24045 0.180684 0.056 Uiso calc U . R 1.0 . .
C C50 0.8002(6) 0.1948(5) 0.2293(3) 0.0598(18) Uani d . . . 1.0 . .
H H50 0.820639 0.155217 0.20875 0.072 Uiso calc U . R 1.0 . .
C C51 0.8502(6) 0.2017(5) 0.2757(3) 0.070(2) Uani d . . . 1.0 . .
H H51 0.905835 0.167628 0.286992 0.084 Uiso calc U . R 1.0 . .
C C52 0.8187(6) 0.2589(5) 0.3058(3) 0.0617(19) Uani d . . . 1.0 . .
H H52 0.85083 0.262498 0.338172 0.074 Uiso calc U . R 1.0 . .
C C53 0.7424(5) 0.3090(5) 0.2888(2) 0.0478(14) Uani d . . . 1.0 . .
H H53 0.723676 0.349185 0.309405 0.057 Uiso calc U . R 1.0 . .
C C54 0.6199(5) 0.4590(3) 0.25752(19) 0.0340(12) Uani d . . . 1.0 . .
C C55 0.5811(5) 0.4818(4) 0.2976(2) 0.0405(14) Uani d . . . 1.0 . .
H H55 0.529225 0.450652 0.308098 0.049 Uiso calc U . R 1.0 . .
C C56 0.6165(6) 0.5496(4) 0.3229(2) 0.0581(18) Uani d . . . 1.0 . .
H H56 0.590386 0.563922 0.351057 0.07 Uiso calc U . R 1.0 . .
C C57 0.6895(6) 0.5957(4) 0.3070(3) 0.0576(18) Uani d . . . 1.0 . .
H H57 0.712156 0.643315 0.32333 0.069 Uiso calc U . R 1.0 . .
C C58 0.7297(6) 0.5727(4) 0.2672(3) 0.0526(17) Uani d . . . 1.0 . .
H H58 0.78113 0.604202 0.256535 0.063 Uiso calc U . R 1.0 . .
C C59 0.6960(5) 0.5044(3) 0.2428(2) 0.0415(14) Uani d . . . 1.0 . .
H H59 0.725156 0.488503 0.215696 0.05 Uiso calc U . R 1.0 . .
F F23A 1.121(4) 1.004(2) 0.377(2) 0.149(19) Uani d . P D 0.27(3) A 2
F F24A 1.2656(19) 0.966(2) 0.367(2) 0.138(17) Uani d . P D 0.27(3) A 2
F F22A 1.141(4) 0.9396(19) 0.3232(8) 0.120(14) Uani d . P D 0.27(3) A 2
F F1_1 1.0181(5) 0.6623(4) 0.60021(16) 0.104(2) Uani d . . . 1.0 . .
F F2_1 0.8594(6) 0.6549(4) 0.5946(2) 0.142(3) Uani d . . . 1.0 . .
F F3_1 0.9402(4) 0.7429(3) 0.63670(13) 0.0858(15) Uani d . . . 1.0 . .
F F4_1 0.8437(4) 0.9920(2) 0.56220(15) 0.0771(14) Uani d . . . 1.0 . .
F F5_1 0.9243(6) 1.0151(3) 0.5063(2) 0.112(2) Uani d . . . 1.0 . .
F F6_1 0.7720(6) 0.9861(3) 0.4905(2) 0.143(3) Uani d . . . 1.0 . .
F F7_1 1.0868(3) 0.4939(3) 0.33112(15) 0.0682(12) Uani d . . . 1.0 . .
F F8_1 0.9539(4) 0.5039(3) 0.28201(13) 0.0765(14) Uani d . . . 1.0 . .
F F9_1 0.9811(4) 0.4010(2) 0.32550(17) 0.0751(14) Uani d . . . 1.0 . .
F F10_1 0.7062(6) 0.4116(4) 0.4207(2) 0.132(3) Uani d . . . 1.0 . .
F F11_1 0.6777(7) 0.5109(4) 0.4560(4) 0.164(4) Uani d . . . 1.0 . .
F F12_1 0.7945(6) 0.4393(7) 0.4839(3) 0.189(5) Uani d . . . 1.0 . .
F F13_1 0.8203(6) 0.7801(4) 0.22078(17) 0.121(2) Uani d . . . 1.0 . .
F F14_1 0.8670(6) 0.8946(4) 0.24609(17) 0.125(3) Uani d . . . 1.0 . .
F F15_1 0.7119(5) 0.8733(4) 0.21495(18) 0.116(2) Uani d . . . 1.0 . .
C C83_1 0.5484(10) 0.8046(10) 0.3603(6) 0.072(4) Uani d . P D 0.61(2) B 1
F F16_1 0.4824(13) 0.8368(11) 0.3270(6) 0.117(7) Uani d . P D 0.61(2) B 1
F F17_1 0.5430(18) 0.8426(14) 0.4000(6) 0.145(9) Uani d . P D 0.61(2) B 1
F F18_1 0.5169(11) 0.7331(7) 0.3655(6) 0.122(5) Uani d . P D 0.61(2) B 1
C C83A_1 0.5508(16) 0.8316(14) 0.3609(7) 0.070(6) Uani d . P D 0.39(2) B 2
F F16A_1 0.544(3) 0.8151(19) 0.4058(7) 0.133(14) Uani d . P D 0.39(2) B 2
F F17A_1 0.479(2) 0.788(2) 0.3362(11) 0.159(17) Uani d . P D 0.39(2) B 2
F F18A_1 0.5154(19) 0.9046(14) 0.3550(10) 0.135(11) Uani d . P D 0.39(2) B 2
F F19_1 1.3900(4) 0.7380(3) 0.46911(16) 0.0755(13) Uani d . . . 1.0 . .
F F20_1 1.3488(5) 0.6566(4) 0.4150(2) 0.135(3) Uani d . . . 1.0 . .
F F21_1 1.2907(4) 0.6467(4) 0.4791(3) 0.150(3) Uani d . . . 1.0 . .
F F22_1 1.2334(12) 0.9932(5) 0.4030(6) 0.122(6) Uani d . P D 0.73(3) A 1
F F23_1 1.2193(19) 0.9451(9) 0.3329(7) 0.177(10) Uani d . P D 0.73(3) A 1
F F24_1 1.0915(10) 0.9907(7) 0.3591(5) 0.091(4) Uani d . P D 0.73(3) A 1
C C60_1 0.9106(5) 0.7688(3) 0.46586(19) 0.0331(13) Uani d . . . 1.0 . .
C C61_1 0.9296(5) 0.7239(3) 0.50797(19) 0.0352(13) Uani d . . . 1.0 . .
H H61_1 0.947641 0.66941 0.506369 0.042 Uiso calc U . R 1.0 . .
C C62_1 0.9225(5) 0.7581(4) 0.55236(18) 0.0371(13) Uani d . . . 1.0 . .
C C63_1 0.8983(5) 0.8357(3) 0.55697(19) 0.0410(15) Uani d . . . 1.0 . .
H H63_1 0.893724 0.857796 0.587447 0.049 Uiso calc U . R 1.0 . .
C C64_1 0.8803(5) 0.8821(3) 0.5160(2) 0.0393(14) Uani d . . . 1.0 . .
C C65_1 0.8856(5) 0.8488(3) 0.47134(19) 0.0352(14) Uani d . . . 1.0 . .
H H65_1 0.871771 0.881479 0.443718 0.042 Uiso calc U . R 1.0 . .
C C66_1 0.9367(6) 0.7041(4) 0.5952(2) 0.0546(17) Uani d . . . 1.0 . .
C C67_1 0.8544(7) 0.9680(4) 0.5184(2) 0.0575(18) Uani d . . . 1.0 . .
C C68_1 0.9077(5) 0.6402(3) 0.40596(18) 0.0329(12) Uani d . . . 1.0 . .
C C69_1 0.9547(5) 0.5983(3) 0.37238(19) 0.0335(12) Uani d . . . 1.0 . .
H H69_1 1.000384 0.626033 0.355611 0.04 Uiso calc U . R 1.0 . .
C C70_1 0.9369(4) 0.5185(3) 0.36281(18) 0.0317(12) Uani d . . . 1.0 . .
C C71_1 0.8715(5) 0.4752(3) 0.3864(2) 0.0389(14) Uani d . . . 1.0 . .
H H71_1 0.860341 0.420058 0.380237 0.047 Uiso calc U . R 1.0 . .
C C72_1 0.8228(5) 0.5150(4) 0.4195(2) 0.0422(14) Uani d . . . 1.0 . .
C C73_1 0.8409(5) 0.5954(3) 0.42826(19) 0.0391(14) Uani d . . . 1.0 . .
H H73_1 0.805822 0.62124 0.450681 0.047 Uiso calc U . R 1.0 . .
C C74_1 0.9888(5) 0.4795(3) 0.3256(2) 0.0383(13) Uani d . . . 1.0 . .
C C75_1 0.7537(7) 0.4688(4) 0.4456(3) 0.065(2) Uani d . . . 1.0 . .
C C76_1 0.8319(5) 0.7744(3) 0.37239(19) 0.0384(13) Uani d . . . 1.0 . .
C C77_1 0.8460(6) 0.7938(3) 0.32610(19) 0.0454(16) Uani d . . . 1.0 . .
H H77_1 0.911382 0.787103 0.317117 0.054 Uiso calc U . R 1.0 . .
C C78_1 0.7657(6) 0.8231(5) 0.29244(19) 0.0545(16) Uani d . . . 1.0 . .
C C79_1 0.6710(6) 0.8309(4) 0.3028(2) 0.0611(19) Uani d . . . 1.0 . .
H H79_1 0.617239 0.850411 0.279531 0.073 Uiso calc U . R 1.0 . .
C C80_1 0.6534(5) 0.8097(5) 0.3483(2) 0.0560(15) Uani d . . D 1.0 . .
C C81_1 0.7338(6) 0.7835(4) 0.3820(2) 0.0475(15) Uani d . . . 1.0 . .
H H81_1 0.720806 0.771179 0.413172 0.057 Uiso calc U . R 1.0 . .
C C82_1 0.7923(8) 0.8440(6) 0.2436(3) 0.081(3) Uani d . . . 1.0 . .
C C84_1 1.0373(5) 0.7650(3) 0.40724(19) 0.0359(13) Uani d . . . 1.0 . .
C C85_1 1.1226(5) 0.7202(3) 0.42627(19) 0.0385(13) Uani d . . . 1.0 . .
H H85_1 1.112296 0.669175 0.439078 0.046 Uiso calc U . R 1.0 . .
C C86_1 1.2220(5) 0.7468(4) 0.42734(19) 0.0415(13) Uani d . . . 1.0 . .
C C87_1 1.2398(5) 0.8218(5) 0.4088(2) 0.0481(14) Uani d . . . 1.0 . .
H H87_1 1.307188 0.840754 0.408957 0.058 Uiso calc U . R 1.0 . .
C C88_1 1.1572(6) 0.8666(4) 0.3906(2) 0.0502(16) Uani d . . . 1.0 . .
C C89_1 1.0588(6) 0.8395(3) 0.3894(2) 0.0431(15) Uani d . . . 1.0 . .
H H89_1 1.003779 0.872644 0.375962 0.052 Uiso calc U . R 1.0 . .
C C90_1 1.3097(6) 0.6976(4) 0.4478(2) 0.0528(16) Uani d . . . 1.0 . .
C C91_1 1.1760(8) 0.9473(5) 0.3705(3) 0.076(2) Uani d . . D 1.0 . .
B B1_1 0.9231(6) 0.7367(4) 0.4128(2) 0.0378(15) Uani d . . . 1.0 . .
C C66_2 0.3692(8) -0.0319(6) 0.2283(3) 0.044(2) Uani d . P D 0.772(12) C 1
F F1_2 0.3447(9) -0.1054(4) 0.2352(3) 0.087(4) Uani d . P D 0.772(12) C 1
F F2_2 0.2938(5) 0.0139(4) 0.2372(2) 0.064(2) Uani d . P D 0.772(12) C 1
F F3_2 0.4469(5) -0.0118(5) 0.26109(18) 0.079(3) Uani d . P D 0.772(12) C 1
C C66A_2 0.3511(18) -0.0441(14) 0.2244(8) 0.036(6) Uani d . P D 0.228(12) C 2
F F1A_2 0.2563(14) -0.0673(16) 0.2262(6) 0.073(8) Uani d . P D 0.228(12) C 2
F F2A_2 0.363(2) 0.0154(12) 0.2558(8) 0.079(9) Uani d U P D 0.228(12) C 2
F F3A_2 0.4096(19) -0.1009(16) 0.2466(10) 0.085(11) Uani d . P D 0.228(12) C 2
C C67_2 0.6036(10) 0.0442(9) 0.1158(5) 0.068(4) Uani d . P D 0.664(16) D 1
F F4_2 0.6204(11) 0.1171(7) 0.1298(5) 0.159(7) Uani d . P D 0.664(16) D 1
F F5_2 0.6175(6) 0.0467(6) 0.0716(2) 0.071(3) Uani d . P D 0.664(16) D 1
F F6_2 0.6781(12) 0.0016(12) 0.1383(6) 0.188(12) Uani d . P D 0.664(16) D 1
C C67A_2 0.6134(14) 0.0268(12) 0.1211(8) 0.043(5) Uani d U P D 0.336(16) D 2
F F4A_2 0.6527(16) -0.0259(13) 0.0960(11) 0.135(12) Uani d . P D 0.336(16) D 2
F F5A_2 0.678(3) 0.031(2) 0.1600(8) 0.133(12) Uani d . P D 0.336(16) D 2
F F6A_2 0.6225(16) 0.0938(13) 0.0997(10) 0.110(9) Uani d U P D 0.336(16) D 2
F F7_2 0.1637(4) -0.1747(3) -0.13401(14) 0.0813(13) Uani d . . . 1.0 . .
F F8_2 0.0574(4) -0.2175(3) -0.09221(16) 0.0756(13) Uani d . . . 1.0 . .
F F9_2 0.1690(4) -0.2974(3) -0.11375(15) 0.0719(12) Uani d . . . 1.0 . .
F F10_2 0.5240(4) -0.2881(3) -0.02639(15) 0.0739(13) Uani d . . . 1.0 . .
F F11_2 0.4707(5) -0.3324(4) 0.0342(3) 0.128(3) Uani d . . . 1.0 . .
F F12_2 0.5537(4) -0.2259(4) 0.0373(2) 0.115(2) Uani d . . . 1.0 . .
C C82_2 0.1961(12) 0.2721(9) 0.0171(5) 0.062(4) Uani d . P D 0.540(11) E 1
F F13_2 0.0960(11) 0.2789(8) 0.0136(7) 0.121(6) Uani d . P D 0.540(11) E 1
F F14_2 0.2328(18) 0.2804(9) 0.0627(4) 0.166(8) Uani d . P D 0.540(11) E 1
F F15_2 0.2265(10) 0.3319(5) -0.0044(4) 0.098(4) Uani d . P D 0.540(11) E 1
C C82A_2 0.1793(15) 0.2579(9) 0.0280(6) 0.071(5) Uani d . P D 0.460(11) E 2
F F15A_2 0.1375(10) 0.2477(7) 0.0664(4) 0.082(4) Uani d . P D 0.460(11) E 2
F F13A_2 0.2606(14) 0.2995(10) 0.0426(8) 0.125(7) Uani d . P D 0.460(11) E 2
F F14A_2 0.116(2) 0.3023(11) -0.0003(5) 0.166(8) Uani d . P D 0.460(11) E 2
C C83_2 0.2662(5) 0.1078(4) -0.1162(2) 0.0469(15) Uani d . . . 1.0 . .
F F16_2 0.2598(4) 0.1773(3) -0.13841(19) 0.0909(17) Uani d . . . 1.0 . .
F F17_2 0.2009(5) 0.0598(4) -0.14161(15) 0.117(3) Uani d . . . 1.0 . .
F F18_2 0.3581(4) 0.0795(3) -0.12073(16) 0.0667(12) Uani d . . . 1.0 . .
C C60_2 0.3285(4) -0.0195(3) 0.09176(18) 0.0301(11) Uani d . . . 1.0 . .
C C61_2 0.3114(5) -0.0295(3) 0.13895(19) 0.0311(12) Uani d . . . 1.0 . .
H H61_2 0.244877 -0.043308 0.144407 0.037 Uiso calc U . R 1.0 . .
C C62_2 0.3872(5) -0.0201(3) 0.1777(2) 0.0364(13) Uani d . . D 1.0 . .
C C63_2 0.4856(5) 0.0002(3) 0.1719(2) 0.0406(13) Uani d . . . 1.0 . .
H H63_2 0.538218 0.005342 0.198609 0.049 Uiso calc U . R 1.0 . .
C C64_2 0.5049(5) 0.0128(4) 0.1252(2) 0.0413(13) Uani d . . D 1.0 . .
C C65_2 0.4267(4) 0.0025(3) 0.0866(2) 0.0346(12) Uani d . . . 1.0 . .
H H65_2 0.441445 0.010953 0.055212 0.042 Uiso calc U . R 1.0 . .
C C68_2 0.2736(4) -0.1139(3) 0.01433(18) 0.0307(12) Uani d . . . 1.0 . .
C C69_2 0.2047(5) -0.1413(3) -0.0247(2) 0.0384(13) Uani d . . . 1.0 . .
H H69_2 0.141094 -0.114916 -0.032823 0.046 Uiso calc U . R 1.0 . .
C C70_2 0.2262(5) -0.2062(3) -0.0522(2) 0.0424(14) Uani d . . . 1.0 . .
C C71_2 0.3152(5) -0.2472(4) -0.0410(2) 0.0435(14) Uani d . . . 1.0 . .
H H71_2 0.329084 -0.291701 -0.059657 0.052 Uiso calc U . R 1.0 . .
C C72_2 0.3854(5) -0.2229(3) -0.0020(2) 0.0386(13) Uani d . . . 1.0 . .
C C73_2 0.3642(4) -0.1562(3) 0.02451(19) 0.0312(12) Uani d . . . 1.0 . .
H H73_2 0.413824 -0.139305 0.050479 0.037 Uiso calc U . R 1.0 . .
C C74_2 0.1522(7) -0.2257(5) -0.0968(3) 0.0609(18) Uani d . . . 1.0 . .
C C75_2 0.4808(6) -0.2668(4) 0.0108(2) 0.0521(16) Uani d . . . 1.0 . .
C C76_2 0.2457(5) 0.0450(3) 0.0098(2) 0.0395(14) Uani d . . . 1.0 . .
C C77_2 0.2254(6) 0.1206(4) 0.0282(2) 0.057(2) Uani d . . . 1.0 . .
H H77_2 0.217978 0.124414 0.060971 0.069 Uiso calc U . R 1.0 . .
C C78_2 0.2158(6) 0.1882(4) 0.0012(2) 0.0573(19) Uani d . . D 1.0 . .
C C79_2 0.2281(5) 0.1854(4) -0.0465(2) 0.0491(17) Uani d . . . 1.0 . .
H H79_2 0.220709 0.232126 -0.065588 0.059 Uiso calc U . R 1.0 . .
C C80_2 0.2511(5) 0.1141(4) -0.0655(2) 0.0414(14) Uani d . . . 1.0 . .
C C81_2 0.2584(5) 0.0447(3) -0.0376(2) 0.0380(14) Uani d . . . 1.0 . .
H H81_2 0.272682 -0.004261 -0.051901 0.046 Uiso calc U . R 1.0 . .
F F19_2 -0.2277(16) -0.0598(13) 0.0621(12) 0.196(12) Uani d U P D 0.328(6) F 1
F F20_2 -0.170(2) 0.0148(16) 0.0151(10) 0.165(9) Uani d U P D 0.328(6) F 1
F F21_2 -0.1517(14) 0.0459(14) 0.0879(10) 0.179(12) Uani d U P D 0.328(6) F 1
F F22_2 0.1158(13) -0.2478(16) 0.1598(7) 0.144(9) Uani d U P D 0.328(6) F 1
F F23_2 0.055(2) -0.3087(14) 0.0982(8) 0.192(12) Uani d U P D 0.328(6) F 1
F F24_2 -0.0408(14) -0.2653(19) 0.1428(8) 0.165(10) Uani d U P D 0.328(6) F 1
C C84_2 0.1352(17) -0.0683(18) 0.0582(12) 0.040(5) Uani d U P D 0.328(6) F 1
C C85_2 0.0395(19) -0.0293(17) 0.0517(9) 0.055(5) Uani d U P . 0.328(6) F 1
H H85_2 0.040086 0.019062 0.034335 0.066 Uiso calc U P R 0.328(6) F 1
C C86_2 -0.044(2) -0.043(3) 0.0632(15) 0.080(7) Uani d U P D 0.328(6) F 1
C C87_2 -0.047(2) -0.123(3) 0.0922(11) 0.076(6) Uani d U P . 0.328(6) F 1
H H87_2 -0.106994 -0.139448 0.103753 0.091 Uiso calc U P R 0.328(6) F 1
C C88_2 0.0391(18) -0.1692(19) 0.1003(7) 0.072(5) Uani d U P D 0.328(6) F 1
C C89_2 0.1252(18) -0.1423(18) 0.0850(7) 0.049(5) Uani d U P . 0.328(6) F 1
H H89_2 0.184567 -0.174255 0.092412 0.059 Uiso calc U P R 0.328(6) F 1
C C90_2 -0.1473(18) -0.0134(15) 0.0589(10) 0.116(7) Uani d U P D 0.328(6) F 1
C C91_2 0.0398(18) -0.2459(18) 0.1238(10) 0.111(8) Uani d U P D 0.328(6) F 1
F F19A_2 -0.2123(7) 0.0625(7) 0.0391(5) 0.126(4) Uani d U P D 0.672(6) F 2
F F20A_2 -0.1519(7) 0.0484(7) -0.0243(3) 0.124(4) Uani d U P D 0.672(6) F 2
F F21A_2 -0.0955(5) 0.1376(5) 0.0245(3) 0.090(3) Uani d U P D 0.672(6) F 2
F F22A_2 0.0239(8) -0.1509(6) 0.1730(3) 0.130(4) Uani d U P D 0.672(6) F 2
F F23A_2 0.0154(12) -0.2360(7) 0.1185(5) 0.163(6) Uani d U P D 0.672(6) F 2
F F24A_2 -0.1142(7) -0.1783(8) 0.1299(3) 0.127(4) Uani d U P D 0.672(6) F 2
C C84A_2 0.1284(9) -0.0378(7) 0.0543(6) 0.039(3) Uani d U P D 0.672(6) F 2
C C85A_2 0.0514(7) 0.0120(6) 0.0352(4) 0.037(2) Uani d U P . 0.672(6) F 2
H H85A_2 0.066383 0.052475 0.013919 0.044 Uiso calc U P R 0.672(6) F 2
C C86A_2 -0.0483(8) 0.0067(7) 0.0450(4) 0.053(2) Uani d U P D 0.672(6) F 2
C C87A_2 -0.0688(10) -0.0583(10) 0.0768(4) 0.055(3) Uani d U P . 0.672(6) F 2
H H87A_2 -0.135346 -0.066143 0.084244 0.067 Uiso calc U P R 0.672(6) F 2
C C88A_2 0.0052(11) -0.1046(8) 0.0946(4) 0.056(3) Uani d U P D 0.672(6) F 2
C C89A_2 0.1033(9) -0.0981(7) 0.0829(4) 0.044(2) Uani d U P . 0.672(6) F 2
H H89A_2 0.153591 -0.136227 0.094958 0.053 Uiso calc U P R 0.672(6) F 2
C C90A_2 -0.1256(8) 0.0620(8) 0.0227(4) 0.070(3) Uani d U P D 0.672(6) F 2
C C91A_2 -0.0191(10) -0.1653(8) 0.1273(5) 0.091(4) Uani d U P D 0.672(6) F 2
B B1_2 0.2440(5) -0.0344(4) 0.0433(2) 0.0355(14) Uani d . . D 1.0 . .

loop_
_atom_site_aniso_label
_atom_site_aniso_U_11
_atom_site_aniso_U_22
_atom_site_aniso_U_33
_atom_site_aniso_U_12
_atom_site_aniso_U_13
_atom_site_aniso_U_23
Rh1 0.0424(2) 0.01526(17) 0.01991(17) 0.0021(2) 0.00291(14) 0.00156(17)
P1 0.0409(7) 0.0187(7) 0.0198(5) 0.0019(6) 0.0026(5) -0.0001(5)
P2 0.0420(9) 0.0234(7) 0.0241(6) -0.0002(6) 0.0036(6) 0.0013(5)
N1 0.056(3) 0.020(2) 0.0178(19) -0.002(2) 0.0096(19) -0.0025(16)
N2 0.061(3) 0.019(2) 0.023(2) 0.003(2) 0.016(2) -0.0004(17)
N3 0.064(3) 0.016(2) 0.021(2) 0.002(2) 0.017(2) -0.0027(16)
N4 0.051(3) 0.018(2) 0.0172(19) 0.007(2) 0.0081(18) 0.0020(16)
C1 0.047(3) 0.018(2) 0.014(2) 0.001(2) 0.005(2) -0.0019(19)
C2 0.043(3) 0.022(2) 0.021(2) -0.002(2) 0.009(2) -0.0022(19)
C3 0.042(3) 0.020(2) 0.019(2) 0.002(2) 0.005(2) -0.0009(18)
C4 0.068(4) 0.030(3) 0.021(3) -0.010(3) 0.011(3) -0.012(2)
C5 0.063(4) 0.045(4) 0.020(3) -0.012(3) 0.005(3) -0.010(2)
C6 0.066(4) 0.039(3) 0.018(2) -0.008(3) 0.005(3) 0.001(2)
C7 0.049(3) 0.025(3) 0.018(2) 0.001(2) 0.008(2) 0.0015(19)
C8 0.049(3) 0.027(3) 0.022(2) -0.001(2) 0.009(2) -0.0001(19)
C9 0.069(4) 0.026(3) 0.018(2) 0.007(3) 0.009(2) 0.006(2)
C10 0.077(5) 0.032(3) 0.018(2) 0.009(3) 0.010(3) -0.002(2)
C11 0.059(4) 0.033(3) 0.020(2) 0.006(3) 0.010(2) -0.003(2)
C12 0.051(3) 0.019(2) 0.021(2) 0.003(2) 0.012(2) 0.0007(19)
C13 0.050(4) 0.027(3) 0.025(2) 0.000(2) 0.014(2) 0.001(2)
C14 0.076(4) 0.021(3) 0.028(3) 0.006(3) 0.025(3) 0.002(2)
C15 0.064(4) 0.034(3) 0.080(5) 0.003(3) 0.035(4) 0.010(3)
C16 0.087(6) 0.060(5) 0.119(7) 0.021(4) 0.063(6) 0.028(5)
C17 0.146(7) 0.042(4) 0.117(7) 0.035(5) 0.107(7) 0.022(4)
C18 0.155(8) 0.029(4) 0.065(5) 0.014(5) 0.066(6) -0.004(3)
C19 0.106(6) 0.025(3) 0.044(4) 0.000(3) 0.027(4) -0.010(3)
C20 0.070(4) 0.017(3) 0.027(3) 0.001(3) 0.020(3) 0.000(2)
C21 0.090(5) 0.024(3) 0.039(3) 0.011(3) 0.019(3) 0.003(3)
C22 0.158(8) 0.026(3) 0.064(5) 0.015(5) 0.052(5) 0.013(3)
C23 0.157(8) 0.017(3) 0.080(5) -0.009(4) 0.077(6) -0.002(3)
C24 0.104(6) 0.032(3) 0.082(5) -0.018(4) 0.058(5) -0.021(3)
C25 0.075(4) 0.022(3) 0.043(3) -0.003(3) 0.025(3) -0.008(2)
C26 0.090(5) 0.024(3) 0.031(3) 0.002(3) -0.001(3) -0.005(2)
C27 0.060(4) 0.015(2) 0.033(3) 0.005(2) 0.011(3) 0.000(2)
C28 0.054(4) 0.013(2) 0.034(3) 0.004(2) -0.007(3) 0.001(2)
C29 0.045(3) 0.020(3) 0.035(3) 0.005(2) -0.001(2) 0.011(2)
C30 0.051(4) 0.036(3) 0.028(3) 0.002(3) -0.001(2) 0.010(2)
C31 0.058(4) 0.037(3) 0.040(3) -0.001(3) 0.002(3) 0.010(3)
C32 0.091(6) 0.048(4) 0.051(4) -0.014(4) 0.017(4) 0.017(3)
C33 0.108(7) 0.075(5) 0.036(4) -0.011(5) 0.000(4) 0.020(4)
C34 0.101(6) 0.098(7) 0.034(3) -0.030(5) -0.015(4) 0.011(4)
C35 0.066(5) 0.083(6) 0.042(3) -0.022(4) -0.009(3) 0.010(4)
C36 0.035(3) 0.021(3) 0.034(3) 0.004(2) -0.002(2) -0.002(2)
C37 0.046(4) 0.028(3) 0.043(3) -0.002(2) 0.002(3) 0.002(2)
C38 0.056(4) 0.028(3) 0.075(4) -0.004(3) 0.009(3) 0.008(3)
C39 0.052(4) 0.024(3) 0.085(5) -0.003(3) -0.011(4) -0.003(3)
C40 0.067(5) 0.039(4) 0.056(4) -0.002(3) -0.020(3) -0.007(3)
C41 0.072(5) 0.027(3) 0.039(3) -0.001(3) -0.011(3) 0.000(3)
C42 0.046(3) 0.020(2) 0.025(2) 0.006(2) -0.001(2) 0.000(2)
C43 0.043(3) 0.031(3) 0.026(3) 0.003(3) 0.004(2) -0.001(2)
C44 0.069(4) 0.045(4) 0.032(3) 0.005(3) -0.003(3) 0.010(3)
C45 0.069(5) 0.041(4) 0.046(4) 0.023(3) -0.004(3) 0.007(3)
C46 0.062(4) 0.044(4) 0.043(3) 0.028(3) -0.001(3) -0.008(3)
C47 0.048(4) 0.034(3) 0.033(3) 0.010(3) 0.004(2) -0.004(2)
C48 0.040(3) 0.027(3) 0.042(3) -0.001(2) 0.008(2) 0.004(2)
C49 0.050(4) 0.045(4) 0.045(3) 0.004(3) 0.008(3) 0.000(3)
C50 0.058(5) 0.052(4) 0.071(4) 0.014(3) 0.017(4) -0.004(4)
C51 0.055(5) 0.067(5) 0.082(5) 0.018(4) -0.006(4) 0.006(4)
C52 0.059(5) 0.052(4) 0.066(4) 0.004(4) -0.016(3) -0.003(3)
C53 0.050(3) 0.040(3) 0.049(3) -0.001(3) -0.005(3) -0.008(3)
C54 0.046(3) 0.022(3) 0.030(3) 0.001(2) -0.004(2) 0.003(2)
C55 0.046(4) 0.040(3) 0.035(3) -0.006(3) 0.002(3) -0.005(3)
C56 0.082(5) 0.049(4) 0.038(3) -0.006(4) -0.007(3) -0.016(3)
C57 0.075(5) 0.036(3) 0.054(4) -0.012(3) -0.010(3) -0.009(3)
C58 0.063(5) 0.032(3) 0.058(4) -0.010(3) -0.004(3) 0.003(3)
C59 0.047(4) 0.033(3) 0.042(3) -0.004(3) -0.001(3) 0.004(2)
F23A 0.23(4) 0.012(9) 0.24(4) -0.014(18) 0.14(4) -0.015(19)
F24A 0.144(14) 0.08(2) 0.21(5) -0.055(14) 0.081(19) 0.04(3)
F22A 0.21(4) 0.050(13) 0.103(10) -0.01(2) 0.047(14) 0.049(10)
F1_1 0.159(5) 0.111(4) 0.046(3) 0.073(4) 0.029(3) 0.028(3)
F2_1 0.167(6) 0.146(6) 0.094(4) -0.095(5) -0.040(4) 0.076(4)
F3_1 0.143(5) 0.088(3) 0.0288(19) 0.014(3) 0.021(2) 0.010(2)
F4_1 0.139(4) 0.047(2) 0.051(2) 0.008(3) 0.033(3) -0.0212(19)
F5_1 0.198(6) 0.037(2) 0.124(5) -0.002(3) 0.093(5) -0.002(3)
F6_1 0.191(6) 0.076(4) 0.128(5) 0.080(4) -0.080(5) -0.063(3)
F7_1 0.059(3) 0.083(3) 0.068(3) -0.008(2) 0.026(2) -0.032(2)
F8_1 0.110(4) 0.090(3) 0.0322(19) 0.044(3) 0.019(2) -0.002(2)
F9_1 0.118(4) 0.0269(18) 0.096(3) -0.008(2) 0.065(3) -0.016(2)
F10_1 0.188(7) 0.113(5) 0.117(4) -0.107(5) 0.093(5) -0.045(4)
F11_1 0.177(7) 0.096(5) 0.265(10) -0.030(4) 0.176(7) -0.009(5)
F12_1 0.151(6) 0.296(11) 0.115(5) -0.101(7) 0.004(4) 0.134(7)
F13_1 0.211(7) 0.125(5) 0.037(2) -0.001(4) 0.046(3) -0.005(3)
F14_1 0.181(6) 0.150(6) 0.043(3) -0.079(5) 0.015(3) 0.025(3)
F15_1 0.158(5) 0.127(5) 0.054(3) -0.010(4) -0.009(3) 0.045(3)
C83_1 0.057(8) 0.076(9) 0.077(11) 0.012(7) -0.006(7) -0.014(8)
F16_1 0.081(9) 0.137(16) 0.121(10) 0.026(8) -0.019(7) 0.051(11)
F17_1 0.083(12) 0.23(2) 0.124(13) 0.034(12) 0.014(10) -0.090(14)
F18_1 0.102(9) 0.107(8) 0.163(13) 0.001(7) 0.035(8) 0.032(8)
C83A_1 0.075(11) 0.091(15) 0.042(12) 0.020(10) -0.002(9) -0.002(11)
F16A_1 0.066(15) 0.26(3) 0.075(12) 0.044(16) 0.029(10) 0.082(16)
F17A_1 0.074(14) 0.24(4) 0.17(3) -0.05(2) 0.040(15) -0.11(3)
F18A_1 0.136(18) 0.122(16) 0.16(2) 0.068(14) 0.060(15) 0.031(13)
F19_1 0.083(3) 0.064(3) 0.071(3) -0.017(2) -0.015(2) -0.002(2)
F20_1 0.130(5) 0.145(6) 0.108(4) 0.081(4) -0.048(4) -0.078(4)
F21_1 0.073(4) 0.130(5) 0.243(8) -0.002(4) 0.011(4) 0.137(6)
F22_1 0.151(11) 0.044(5) 0.160(10) -0.042(6) -0.011(8) 0.031(5)
F23_1 0.33(3) 0.057(8) 0.204(14) 0.033(14) 0.226(17) 0.049(10)
F24_1 0.118(7) 0.031(6) 0.125(9) -0.005(5) 0.026(5) 0.023(5)
C60_1 0.048(4) 0.027(3) 0.025(3) -0.001(3) 0.008(2) -0.003(2)
C61_1 0.051(4) 0.028(3) 0.026(3) -0.002(3) 0.003(2) -0.002(2)
C62_1 0.047(4) 0.043(3) 0.021(2) -0.009(3) 0.005(2) 0.000(2)
C63_1 0.060(4) 0.040(4) 0.023(2) -0.006(3) 0.009(2) -0.006(2)
C64_1 0.057(4) 0.030(3) 0.032(3) 0.000(3) 0.008(3) -0.010(2)
C65_1 0.054(4) 0.031(3) 0.022(3) -0.003(3) 0.008(2) -0.002(2)
C66_1 0.088(5) 0.043(4) 0.032(3) -0.011(3) 0.007(3) 0.005(3)
C67_1 0.093(5) 0.038(3) 0.040(3) 0.011(4) 0.005(3) -0.014(3)
C68_1 0.048(4) 0.028(3) 0.023(2) -0.002(2) 0.007(2) -0.004(2)
C69_1 0.048(4) 0.025(3) 0.029(3) -0.006(2) 0.012(2) -0.003(2)
C70_1 0.043(3) 0.024(3) 0.028(3) 0.002(2) 0.007(2) -0.003(2)
C71_1 0.057(4) 0.023(3) 0.038(3) -0.011(3) 0.013(3) -0.006(2)
C72_1 0.055(4) 0.037(3) 0.038(3) -0.016(3) 0.015(3) -0.005(2)
C73_1 0.057(4) 0.035(3) 0.028(3) -0.006(3) 0.014(3) -0.006(2)
C74_1 0.054(4) 0.026(3) 0.037(3) -0.005(3) 0.012(3) -0.006(2)
C75_1 0.111(6) 0.042(4) 0.054(4) -0.024(4) 0.046(4) -0.006(3)
C76_1 0.070(4) 0.021(3) 0.026(3) -0.005(3) 0.010(3) -0.007(2)
C77_1 0.076(4) 0.034(3) 0.025(3) -0.003(3) 0.008(3) -0.004(2)
C78_1 0.095(5) 0.037(3) 0.028(3) -0.006(4) 0.000(3) 0.001(3)
C79_1 0.084(5) 0.053(5) 0.040(3) 0.008(4) -0.010(3) 0.006(3)
C80_1 0.069(4) 0.052(4) 0.042(3) 0.005(4) -0.005(3) -0.004(4)
C81_1 0.068(4) 0.043(3) 0.030(3) 0.002(3) 0.004(3) 0.001(2)
C82_1 0.122(7) 0.084(6) 0.034(4) -0.019(5) -0.001(4) 0.009(4)
C84_1 0.066(4) 0.018(3) 0.026(3) -0.003(2) 0.014(3) -0.009(2)
C85_1 0.064(4) 0.023(3) 0.031(3) -0.008(3) 0.015(3) -0.002(2)
C86_1 0.063(4) 0.033(3) 0.029(3) -0.009(3) 0.008(3) -0.006(2)
C87_1 0.065(4) 0.037(3) 0.046(3) -0.017(4) 0.021(3) -0.007(3)
C88_1 0.086(5) 0.026(3) 0.043(3) -0.008(3) 0.024(3) 0.001(3)
C89_1 0.067(4) 0.024(3) 0.040(3) -0.002(3) 0.014(3) -0.007(2)
C90_1 0.063(4) 0.037(3) 0.057(4) -0.015(3) 0.006(3) -0.008(3)
C91_1 0.098(6) 0.041(4) 0.096(6) -0.008(4) 0.035(5) 0.016(4)
B1_1 0.064(4) 0.028(3) 0.025(3) -0.002(3) 0.016(3) -0.004(2)
C66_2 0.065(6) 0.034(5) 0.033(5) 0.005(4) 0.006(4) 0.000(4)
F1_2 0.188(12) 0.036(4) 0.049(5) -0.024(5) 0.051(7) 0.003(3)
F2_2 0.082(5) 0.075(5) 0.040(3) 0.017(4) 0.027(3) 0.007(3)
F3_2 0.086(5) 0.118(6) 0.029(3) -0.013(4) -0.004(3) 0.008(3)
C66A_2 0.057(12) 0.027(15) 0.020(9) 0.003(10) -0.006(9) -0.003(9)
F1A_2 0.062(10) 0.13(2) 0.027(9) -0.011(11) 0.007(8) 0.018(10)
F2A_2 0.16(2) 0.043(10) 0.044(11) -0.025(13) 0.037(14) -0.019(9)
F3A_2 0.107(19) 0.10(2) 0.055(15) 0.060(18) 0.037(15) 0.057(14)
C67_2 0.058(7) 0.092(11) 0.052(6) -0.030(7) 0.000(6) 0.016(7)
F4_2 0.187(12) 0.179(11) 0.135(10) -0.149(10) 0.102(10) -0.089(9)
F5_2 0.054(4) 0.106(8) 0.056(4) -0.014(4) 0.018(3) 0.001(4)
F6_2 0.052(7) 0.32(3) 0.185(18) -0.005(14) 0.004(12) 0.191(19)
C67A_2 0.030(7) 0.031(8) 0.063(10) 0.009(7) -0.007(6) 0.027(7)
F4A_2 0.068(14) 0.111(16) 0.24(3) -0.013(11) 0.073(17) -0.07(2)
F5A_2 0.078(15) 0.23(3) 0.076(12) -0.071(15) -0.032(12) 0.029(13)
F6A_2 0.097(12) 0.088(12) 0.14(2) -0.014(11) 0.021(14) 0.080(13)
F7_2 0.116(4) 0.076(3) 0.048(2) 0.006(3) 0.002(2) 0.008(2)
F8_2 0.065(3) 0.095(3) 0.063(3) -0.006(2) -0.002(2) -0.020(2)
F9_2 0.109(4) 0.049(2) 0.056(2) -0.001(2) 0.007(2) -0.0187(19)
F10_2 0.083(3) 0.083(3) 0.063(3) 0.038(3) 0.034(2) 0.010(2)
F11_2 0.131(5) 0.104(4) 0.169(6) 0.068(4) 0.085(4) 0.109(4)
F12_2 0.083(4) 0.108(4) 0.137(5) 0.056(3) -0.032(3) -0.054(4)
C82_2 0.096(10) 0.048(8) 0.038(8) 0.032(9) -0.008(7) 0.004(7)
F13_2 0.124(8) 0.057(8) 0.193(16) 0.034(7) 0.060(8) -0.022(9)
F14_2 0.333(17) 0.076(9) 0.056(5) 0.126(11) -0.076(9) -0.029(5)
F15_2 0.159(11) 0.025(5) 0.101(8) 0.003(5) -0.012(7) -0.007(4)
C82A_2 0.140(15) 0.028(8) 0.035(9) 0.035(8) -0.018(8) 0.003(6)
F15A_2 0.116(10) 0.060(7) 0.069(6) 0.029(6) 0.014(6) -0.030(5)
F13A_2 0.169(11) 0.057(11) 0.154(18) -0.017(8) 0.046(10) -0.068(12)
F14A_2 0.333(17) 0.076(9) 0.056(5) 0.126(11) -0.076(9) -0.029(5)
C83_2 0.050(4) 0.048(4) 0.042(3) -0.006(3) 0.002(3) 0.010(3)
F16_2 0.121(4) 0.079(3) 0.082(3) 0.033(3) 0.044(3) 0.045(3)
F17_2 0.128(5) 0.190(6) 0.033(2) -0.107(5) 0.018(3) -0.023(3)
F18_2 0.077(3) 0.064(3) 0.062(3) 0.015(2) 0.020(2) 0.000(2)
C60_2 0.040(3) 0.021(2) 0.029(2) 0.006(2) 0.007(2) 0.001(2)
C61_2 0.039(3) 0.024(3) 0.032(3) 0.009(2) 0.009(2) 0.005(2)
C62_2 0.055(4) 0.022(3) 0.030(3) 0.012(3) 0.003(2) 0.003(2)
C63_2 0.050(4) 0.031(3) 0.037(3) 0.005(3) -0.005(3) 0.001(2)
C64_2 0.045(3) 0.033(3) 0.044(3) 0.001(3) 0.004(3) -0.002(3)
C65_2 0.043(3) 0.027(3) 0.035(3) 0.003(2) 0.010(2) 0.002(2)
C68_2 0.041(3) 0.027(3) 0.027(3) -0.003(2) 0.013(2) 0.002(2)
C69_2 0.042(4) 0.031(3) 0.043(3) -0.001(3) 0.008(3) -0.003(2)
C70_2 0.052(4) 0.029(3) 0.048(3) -0.002(2) 0.015(3) -0.006(2)
C71_2 0.064(4) 0.025(3) 0.046(3) -0.002(3) 0.023(3) -0.008(3)
C72_2 0.057(4) 0.026(3) 0.037(3) 0.004(3) 0.020(3) 0.006(2)
C73_2 0.041(3) 0.026(3) 0.029(3) 0.001(2) 0.011(2) 0.0035(19)
C74_2 0.074(5) 0.057(4) 0.052(4) -0.003(4) 0.010(3) -0.018(3)
C75_2 0.073(5) 0.043(4) 0.041(3) 0.014(3) 0.015(3) 0.005(3)
C76_2 0.054(4) 0.032(3) 0.030(3) 0.014(3) -0.001(3) -0.004(2)
C77_2 0.089(6) 0.045(3) 0.032(3) 0.033(4) -0.008(3) -0.011(3)
C78_2 0.077(5) 0.038(3) 0.047(3) 0.026(3) -0.019(3) -0.010(3)
C79_2 0.057(4) 0.033(3) 0.048(3) 0.007(3) -0.020(3) -0.001(3)
C80_2 0.047(4) 0.036(3) 0.037(3) 0.000(3) -0.007(3) 0.002(2)
C81_2 0.053(4) 0.028(3) 0.033(3) 0.009(3) 0.005(3) -0.002(2)
F19_2 0.061(11) 0.143(18) 0.38(4) -0.014(11) 0.020(17) -0.113(19)
F20_2 0.14(2) 0.14(2) 0.197(18) 0.080(15) -0.031(17) -0.057(16)
F21_2 0.061(11) 0.183(19) 0.29(2) 0.007(12) 0.009(15) -0.19(2)
F22_2 0.086(12) 0.21(2) 0.143(15) -0.058(14) 0.026(10) 0.075(14)
F23_2 0.34(4) 0.109(14) 0.153(18) -0.039(19) 0.118(19) 0.037(13)
F24_2 0.081(12) 0.27(3) 0.148(18) -0.078(16) 0.041(11) 0.053(18)
C84_2 0.040(8) 0.056(14) 0.024(10) 0.012(8) 0.006(7) -0.014(11)
C85_2 0.040(8) 0.063(12) 0.057(12) 0.005(9) -0.011(8) -0.039(9)
C86_2 0.052(10) 0.111(15) 0.077(17) 0.000(11) 0.010(10) -0.049(11)
C87_2 0.050(11) 0.129(15) 0.049(12) -0.020(11) 0.009(11) -0.051(11)
C88_2 0.058(9) 0.123(13) 0.040(9) -0.022(9) 0.026(8) -0.008(10)
C89_2 0.039(9) 0.085(13) 0.025(9) -0.003(9) 0.010(7) 0.004(10)
C90_2 0.060(11) 0.115(15) 0.169(17) 0.007(10) 0.006(14) -0.083(12)
C91_2 0.091(14) 0.146(16) 0.110(19) -0.025(15) 0.057(11) 0.036(13)
F19A_2 0.067(6) 0.138(9) 0.184(10) 0.001(5) 0.055(6) -0.041(8)
F20A_2 0.107(7) 0.151(9) 0.099(6) 0.053(7) -0.033(5) -0.080(7)
F21A_2 0.048(4) 0.091(5) 0.124(6) 0.010(4) -0.009(4) -0.035(5)
F22A_2 0.163(9) 0.151(9) 0.069(5) -0.096(7) 0.000(5) 0.027(5)
F23A_2 0.241(15) 0.100(7) 0.181(12) -0.025(8) 0.137(12) 0.044(8)
F24A_2 0.122(6) 0.179(10) 0.091(5) -0.103(7) 0.046(5) -0.005(7)
C84A_2 0.049(5) 0.035(6) 0.034(6) -0.003(4) 0.012(4) -0.017(5)
C85A_2 0.038(5) 0.036(5) 0.040(5) -0.007(4) 0.014(4) -0.022(4)
C86A_2 0.044(5) 0.063(6) 0.055(6) -0.014(4) 0.013(4) -0.039(5)
C87A_2 0.034(6) 0.094(8) 0.042(6) -0.048(5) 0.017(4) -0.040(5)
C88A_2 0.057(6) 0.075(7) 0.041(5) -0.045(5) 0.020(5) -0.028(5)
C89A_2 0.047(6) 0.037(5) 0.050(6) -0.015(5) 0.007(5) -0.013(5)
C90A_2 0.023(5) 0.092(7) 0.094(7) 0.009(5) 0.001(5) -0.059(6)
C91A_2 0.102(8) 0.101(9) 0.077(7) -0.060(7) 0.038(7) -0.017(6)
B1_2 0.043(4) 0.038(3) 0.026(3) 0.011(3) 0.007(3) 0.000(2)

loop_
_atom_type_symbol
_atom_type_description
_atom_type_scat_dispersion_real
_atom_type_scat_dispersion_imag
_atom_type_scat_source
C C 0.0033 0.0016 'International Tables Vol C Tables 4.2.6.8 and 6.1.1.4'
H H 0.0000 0.0000 'International Tables Vol C Tables 4.2.6.8 and 6.1.1.4'
B B 0.0013 0.0007 'International Tables Vol C Tables 4.2.6.8 and 6.1.1.4'
F F 0.0171 0.0103 'International Tables Vol C Tables 4.2.6.8 and 6.1.1.4'
N N 0.0061 0.0033 'International Tables Vol C Tables 4.2.6.8 and 6.1.1.4'
P P 0.1023 0.0942 'International Tables Vol C Tables 4.2.6.8 and 6.1.1.4'
Rh Rh -1.1178 0.9187 'International Tables Vol C Tables 4.2.6.8 and 6.1.1.4'

loop_
_geom_angle_atom_site_label_1
_geom_angle_atom_site_label_2
_geom_angle_atom_site_label_3
_geom_angle
C1 Rh1 C28 169.0(2)
C1 Rh1 C27 139.46(18)
C28 Rh1 C27 37.7(2)
C1 Rh1 C29 153.0(2)
C28 Rh1 C29 36.3(2)
C27 Rh1 C29 64.9(2)
C1 Rh1 P2 80.48(17)
C28 Rh1 P2 108.81(18)
C27 Rh1 P2 90.47(17)
C29 Rh1 P2 89.53(16)
C1 Rh1 P1 82.16(17)
C28 Rh1 P1 88.20(18)
C27 Rh1 P1 101.06(18)
C29 Rh1 P1 107.30(16)
P2 Rh1 P1 162.44(5)
C42 P1 C8 108.0(2)
C42 P1 C36 99.8(2)
C8 P1 C36 105.5(2)
C42 P1 Rh1 116.97(19)
C8 P1 Rh1 100.20(19)
C36 P1 Rh1 125.11(18)
C48 P2 C54 100.6(3)
C48 P2 C13 104.9(3)
C54 P2 C13 106.2(2)
C48 P2 Rh1 119.24(18)
C54 P2 Rh1 118.3(2)
C13 P2 Rh1 106.4(2)
C2 N1 C7 121.1(4)
C2 N1 C4 122.1(4)
C7 N1 C4 111.4(4)
C2 N2 N3 106.6(4)
C2 N2 C14 127.2(5)
N3 N2 C14 115.9(4)
C3 N3 N2 106.6(4)
C3 N3 C20 123.6(5)
N2 N3 C20 114.1(4)
C3 N4 C12 122.4(4)
C3 N4 C9 122.1(4)
C12 N4 C9 111.8(4)
C3 C1 C2 102.8(4)
C3 C1 Rh1 132.0(4)
C2 C1 Rh1 125.2(4)
N1 C2 N2 118.1(4)
N1 C2 C1 130.1(5)
N2 C2 C1 111.8(4)
N4 C3 N3 118.1(4)
N4 C3 C1 130.3(4)
N3 C3 C1 111.6(4)
N1 C4 C5 102.7(4)
N1 C4 H4A 111.2
C5 C4 H4A 111.2
N1 C4 H4B 111.2
C5 C4 H4B 111.2
H4A C4 H4B 109.1
C6 C5 C4 102.7(5)
C6 C5 H5A 111.2
C4 C5 H5A 111.2
C6 C5 H5B 111.2
C4 C5 H5B 111.2
H5A C5 H5B 109.1
C5 C6 C7 103.0(4)
C5 C6 H6A 111.2
C7 C6 H6A 111.2
C5 C6 H6B 111.2
C7 C6 H6B 111.2
H6A C6 H6B 109.1
N1 C7 C8 113.5(4)
N1 C7 C6 103.8(4)
C8 C7 C6 111.8(5)
N1 C7 H7 109.2
C8 C7 H7 109.2
C6 C7 H7 109.2
C7 C8 P1 113.8(4)
C7 C8 H8A 108.8
P1 C8 H8A 108.8
C7 C8 H8B 108.8
P1 C8 H8B 108.8
H8A C8 H8B 107.7
N4 C9 C10 103.0(4)
N4 C9 H9A 111.2
C10 C9 H9A 111.2
N4 C9 H9B 111.2
C10 C9 H9B 111.2
H9A C9 H9B 109.1
C11 C10 C9 103.4(5)
C11 C10 H10A 111.1
C9 C10 H10A 111.1
C11 C10 H10B 111.1
C9 C10 H10B 111.1
H10A C10 H10B 109.0
C10 C11 C12 104.5(4)
C10 C11 H11A 110.8
C12 C11 H11A 110.8
C10 C11 H11B 110.8
C12 C11 H11B 110.8
H11A C11 H11B 108.9
N4 C12 C13 113.6(4)
N4 C12 C11 102.9(4)
C13 C12 C11 111.6(5)
N4 C12 H12 109.5
C13 C12 H12 109.5
C11 C12 H12 109.5
C12 C13 P2 115.4(4)
C12 C13 H13A 108.4
P2 C13 H13A 108.4
C12 C13 H13B 108.4
P2 C13 H13B 108.4
H13A C13 H13B 107.5
C15 C14 C19 122.2(6)
C15 C14 N2 120.7(6)
C19 C14 N2 117.0(6)
C14 C15 C16 118.7(8)
C14 C15 H15 120.6
C16 C15 H15 120.6
C17 C16 C15 119.1(10)
C17 C16 H16 120.5
C15 C16 H16 120.5
C18 C17 C16 120.5(8)
C18 C17 H17 119.8
C16 C17 H17 119.8
C17 C18 C19 122.0(8)
C17 C18 H18 119.0
C19 C18 H18 119.0
C18 C19 C14 117.5(8)
C18 C19 H19 121.3
C14 C19 H19 121.3
C25 C20 C21 122.0(6)
C25 C20 N3 119.7(6)
C21 C20 N3 118.3(6)
C22 C21 C20 118.4(8)
C22 C21 H21 120.8
C20 C21 H21 120.8
C23 C22 C21 119.8(8)
C23 C22 H22 120.1
C21 C22 H22 120.1
C22 C23 C24 122.3(7)
C22 C23 H23 118.9
C24 C23 H23 118.9
C23 C24 C25 117.6(9)
C23 C24 H24 121.2
C25 C24 H24 121.2
C20 C25 C24 119.9(7)
C20 C25 H25 120.0
C24 C25 H25 120.0
C27 C26 H26A 109.5
C27 C26 H26B 109.5
H26A C26 H26B 109.5
C27 C26 H26C 109.5
H26A C26 H26C 109.5
H26B C26 H26C 109.5
C28 C27 C26 123.5(6)
C28 C27 Rh1 70.5(3)
C26 C27 Rh1 119.5(4)
C28 C27 H27 112.4
C26 C27 H27 112.4
Rh1 C27 H27 112.4
C29 C28 C27 118.1(6)
C29 C28 Rh1 76.4(3)
C27 C28 Rh1 71.8(3)
C29 C28 H28 120.9
C27 C28 H28 120.9
Rh1 C28 H28 120.9
C28 C29 C30 125.5(6)
C28 C29 Rh1 67.3(3)
C30 C29 Rh1 117.6(4)
C28 C29 H29 112.9
C30 C29 H29 112.9
Rh1 C29 H29 112.9
C31 C30 C35 118.1(6)
C31 C30 C29 124.2(5)
C35 C30 C29 117.6(6)
C30 C31 C32 121.3(7)
C30 C31 H31 119.3
C32 C31 H31 119.3
C33 C32 C31 119.6(8)
C33 C32 H32 120.2
C31 C32 H32 120.2
C34 C33 C32 120.3(7)
C34 C33 H33 119.9
C32 C33 H33 119.9
C33 C34 C35 120.4(8)
C33 C34 H34 119.8
C35 C34 H34 119.8
C34 C35 C30 120.3(7)
C34 C35 H35 119.9
C30 C35 H35 119.9
C37 C36 C41 118.3(5)
C37 C36 P1 123.4(4)
C41 C36 P1 118.2(4)
C38 C37 C36 120.0(6)
C38 C37 H37 120.0
C36 C37 H37 120.0
C39 C38 C37 120.8(7)
C39 C38 H38 119.6
C37 C38 H38 119.6
C38 C39 C40 119.9(6)
C38 C39 H39 120.0
C40 C39 H39 120.0
C41 C40 C39 119.8(6)
C41 C40 H40 120.1
C39 C40 H40 120.1
C40 C41 C36 121.1(6)
C40 C41 H41 119.5
C36 C41 H41 119.5
C47 C42 C43 119.7(5)
C47 C42 P1 120.1(4)
C43 C42 P1 120.1(4)
C42 C43 C44 120.0(6)
C42 C43 H43 120.0
C44 C43 H43 120.0
C45 C44 C43 120.0(6)
C45 C44 H44 120.0
C43 C44 H44 120.0
C44 C45 C46 120.5(6)
C44 C45 H45 119.8
C46 C45 H45 119.8
C47 C46 C45 119.7(6)
C47 C46 H46 120.1
C45 C46 H46 120.1
C42 C47 C46 120.1(6)
C42 C47 H47 119.9
C46 C47 H47 119.9
C53 C48 C49 118.1(6)
C53 C48 P2 118.9(5)
C49 C48 P2 122.7(4)
C50 C49 C48 119.9(6)
C50 C49 H49 120.0
C48 C49 H49 120.0
C51 C50 C49 120.0(7)
C51 C50 H50 120.0
C49 C50 H50 120.0
C50 C51 C52 119.7(7)
C50 C51 H51 120.1
C52 C51 H51 120.1
C53 C52 C51 119.7(7)
C53 C52 H52 120.2
C51 C52 H52 120.2
C52 C53 C48 122.5(7)
C52 C53 H53 118.8
C48 C53 H53 118.8
C55 C54 C59 119.0(5)
C55 C54 P2 121.2(5)
C59 C54 P2 119.7(4)
C54 C55 C56 121.0(6)
C54 C55 H55 119.5
C56 C55 H55 119.5
C57 C56 C55 119.5(7)
C57 C56 H56 120.2
C55 C56 H56 120.2
C56 C57 C58 119.8(6)
C56 C57 H57 120.1
C58 C57 H57 120.1
C57 C58 C59 120.5(7)
C57 C58 H58 119.8
C59 C58 H58 119.8
C58 C59 C54 120.2(6)
C58 C59 H59 119.9
C54 C59 H59 119.9
F18_1 C83_1 F16_1 106.2(14)
F18_1 C83_1 F17_1 107.0(15)
F16_1 C83_1 F17_1 107.4(14)
F18_1 C83_1 C80_1 114.4(13)
F16_1 C83_1 C80_1 111.0(15)
F17_1 C83_1 C80_1 110.4(15)
F17A_1 C83A_1 F18A_1 103.4(17)
F17A_1 C83A_1 F16A_1 103.8(17)
F18A_1 C83A_1 F16A_1 103.9(16)
F17A_1 C83A_1 C80_1 110.5(19)
F18A_1 C83A_1 C80_1 121.0(17)
F16A_1 C83A_1 C80_1 113.(2)
C65_1 C60_1 C61_1 115.9(5)
C65_1 C60_1 B1_1 118.8(5)
C61_1 C60_1 B1_1 125.1(5)
C62_1 C61_1 C60_1 121.1(5)
C62_1 C61_1 H61_1 119.5
C60_1 C61_1 H61_1 119.5
C63_1 C62_1 C61_1 122.2(5)
C63_1 C62_1 C66_1 120.3(5)
C61_1 C62_1 C66_1 117.4(6)
C62_1 C63_1 C64_1 118.2(5)
C62_1 C63_1 H63_1 120.9
C64_1 C63_1 H63_1 120.9
C63_1 C64_1 C65_1 120.4(5)
C63_1 C64_1 C67_1 121.1(5)
C65_1 C64_1 C67_1 118.4(5)
C64_1 C65_1 C60_1 122.2(6)
C64_1 C65_1 H65_1 118.9
C60_1 C65_1 H65_1 118.9
F1_1 C66_1 F2_1 107.6(7)
F1_1 C66_1 F3_1 105.0(6)
F2_1 C66_1 F3_1 103.6(7)
F1_1 C66_1 C62_1 114.7(6)
F2_1 C66_1 C62_1 111.7(6)
F3_1 C66_1 C62_1 113.4(6)
F6_1 C67_1 F5_1 105.5(7)
F6_1 C67_1 F4_1 107.2(7)
F5_1 C67_1 F4_1 104.3(6)
F6_1 C67_1 C64_1 112.5(6)
F5_1 C67_1 C64_1 113.4(7)
F4_1 C67_1 C64_1 113.3(6)
C73_1 C68_1 C69_1 114.9(5)
C73_1 C68_1 B1_1 123.8(5)
C69_1 C68_1 B1_1 120.9(5)
C70_1 C69_1 C68_1 122.5(5)
C70_1 C69_1 H69_1 118.7
C68_1 C69_1 H69_1 118.7
C69_1 C70_1 C71_1 121.2(5)
C69_1 C70_1 C74_1 118.6(5)
C71_1 C70_1 C74_1 120.2(5)
C70_1 C71_1 C72_1 117.8(5)
C70_1 C71_1 H71_1 121.1
C72_1 C71_1 H71_1 121.1
C73_1 C72_1 C71_1 120.2(5)
C73_1 C72_1 C75_1 121.5(6)
C71_1 C72_1 C75_1 118.3(5)
C72_1 C73_1 C68_1 123.4(5)
C72_1 C73_1 H73_1 118.3
C68_1 C73_1 H73_1 118.3
F7_1 C74_1 F8_1 104.6(5)
F7_1 C74_1 F9_1 105.0(5)
F8_1 C74_1 F9_1 107.0(5)
F7_1 C74_1 C70_1 113.3(5)
F8_1 C74_1 C70_1 113.0(5)
F9_1 C74_1 C70_1 113.1(5)
F12_1 C75_1 F10_1 106.8(8)
F12_1 C75_1 F11_1 105.5(8)
F10_1 C75_1 F11_1 101.5(9)
F12_1 C75_1 C72_1 115.2(8)
F10_1 C75_1 C72_1 113.7(6)
F11_1 C75_1 C72_1 113.0(7)
C81_1 C76_1 C77_1 115.5(6)
C81_1 C76_1 B1_1 121.1(5)
C77_1 C76_1 B1_1 123.2(6)
C76_1 C77_1 C78_1 121.4(7)
C76_1 C77_1 H77_1 119.3
C78_1 C77_1 H77_1 119.3
C79_1 C78_1 C77_1 121.6(6)
C79_1 C78_1 C82_1 122.5(7)
C77_1 C78_1 C82_1 115.9(7)
C78_1 C79_1 C80_1 118.5(6)
C78_1 C79_1 H79_1 120.7
C80_1 C79_1 H79_1 120.7
C81_1 C80_1 C79_1 119.6(7)
C81_1 C80_1 C83_1 118.2(8)
C79_1 C80_1 C83_1 121.8(8)
C81_1 C80_1 C83A_1 122.7(9)
C79_1 C80_1 C83A_1 116.6(10)
C76_1 C81_1 C80_1 123.2(6)
C76_1 C81_1 H81_1 118.4
C80_1 C81_1 H81_1 118.4
F14_1 C82_1 F15_1 108.9(8)
F14_1 C82_1 F13_1 106.5(9)
F15_1 C82_1 F13_1 105.2(7)
F14_1 C82_1 C78_1 112.7(7)
F15_1 C82_1 C78_1 111.0(9)
F13_1 C82_1 C78_1 112.1(7)
C89_1 C84_1 C85_1 115.0(6)
C89_1 C84_1 B1_1 123.2(6)
C85_1 C84_1 B1_1 121.2(5)
C86_1 C85_1 C84_1 123.1(5)
C86_1 C85_1 H85_1 118.5
C84_1 C85_1 H85_1 118.5
C85_1 C86_1 C87_1 119.9(6)
C85_1 C86_1 C90_1 121.3(6)
C87_1 C86_1 C90_1 118.9(6)
C88_1 C87_1 C86_1 117.8(6)
C88_1 C87_1 H87_1 121.1
C86_1 C87_1 H87_1 121.1
C87_1 C88_1 C89_1 121.9(6)
C87_1 C88_1 C91_1 118.0(7)
C89_1 C88_1 C91_1 120.1(7)
C88_1 C89_1 C84_1 122.4(6)
C88_1 C89_1 H89_1 118.8
C84_1 C89_1 H89_1 118.8
F21_1 C90_1 F19_1 105.0(6)
F21_1 C90_1 F20_1 106.1(7)
F19_1 C90_1 F20_1 102.1(6)
F21_1 C90_1 C86_1 114.5(6)
F19_1 C90_1 C86_1 114.9(6)
F20_1 C90_1 C86_1 113.0(6)
F23A C91_1 F24A 114.(3)
F23_1 C91_1 F24_1 106.5(12)
F23_1 C91_1 F22_1 107.7(12)
F24_1 C91_1 F22_1 102.5(9)
F23A C91_1 F22A 96.(3)
F24A C91_1 F22A 98.(3)
F23A C91_1 C88_1 120.(2)
F24A C91_1 C88_1 118.3(17)
F23_1 C91_1 C88_1 114.1(9)
F24_1 C91_1 C88_1 113.5(10)
F22_1 C91_1 C88_1 111.6(8)
F22A C91_1 C88_1 103.7(13)
C84_1 B1_1 C60_1 103.1(5)
C84_1 B1_1 C68_1 112.3(5)
C60_1 B1_1 C68_1 114.1(5)
C84_1 B1_1 C76_1 114.4(5)
C60_1 B1_1 C76_1 109.9(5)
C68_1 B1_1 C76_1 103.4(5)
F1_2 C66_2 F2_2 108.1(9)
F1_2 C66_2 F3_2 108.9(9)
F2_2 C66_2 F3_2 104.5(9)
F1_2 C66_2 C62_2 110.5(8)
F2_2 C66_2 C62_2 110.2(8)
F3_2 C66_2 C62_2 114.3(8)
F3A_2 C66A_2 F1A_2 105.0(18)
F3A_2 C66A_2 F2A_2 102.8(18)
F1A_2 C66A_2 F2A_2 102.2(17)
F3A_2 C66A_2 C62_2 111.(2)
F1A_2 C66A_2 C62_2 122.7(18)
F2A_2 C66A_2 C62_2 110.9(18)
F4_2 C67_2 F5_2 102.8(12)
F4_2 C67_2 F6_2 106.8(13)
F5_2 C67_2 F6_2 106.1(13)
F4_2 C67_2 C64_2 113.4(11)
F5_2 C67_2 C64_2 116.9(10)
F6_2 C67_2 C64_2 110.0(13)
F5A_2 C67A_2 F6A_2 104.7(18)
F5A_2 C67A_2 F4A_2 103.9(18)
F6A_2 C67A_2 F4A_2 105.1(17)
F5A_2 C67A_2 C64_2 118.(3)
F6A_2 C67A_2 C64_2 109.8(16)
F4A_2 C67A_2 C64_2 114.6(17)
F15_2 C82_2 F14_2 106.9(14)
F15_2 C82_2 F13_2 106.8(13)
F14_2 C82_2 F13_2 106.0(14)
F15_2 C82_2 C78_2 120.6(12)
F14_2 C82_2 C78_2 109.6(12)
F13_2 C82_2 C78_2 106.1(12)
F13A_2 C82A_2 F14A_2 108.2(16)
F13A_2 C82A_2 F15A_2 104.3(14)
F14A_2 C82A_2 F15A_2 105.6(15)
F13A_2 C82A_2 C78_2 105.0(14)
F14A_2 C82A_2 C78_2 111.3(14)
F15A_2 C82A_2 C78_2 121.7(13)
F17_2 C83_2 F16_2 107.0(6)
F17_2 C83_2 F18_2 105.2(6)
F16_2 C83_2 F18_2 105.1(6)
F17_2 C83_2 C80_2 113.3(6)
F16_2 C83_2 C80_2 113.0(6)
F18_2 C83_2 C80_2 112.6(5)
C65_2 C60_2 C61_2 115.5(5)
C65_2 C60_2 B1_2 118.7(5)
C61_2 C60_2 B1_2 125.7(5)
C62_2 C61_2 C60_2 122.6(6)
C62_2 C61_2 H61_2 118.7
C60_2 C61_2 H61_2 118.7
C61_2 C62_2 C63_2 121.2(5)
C61_2 C62_2 C66_2 122.5(7)
C63_2 C62_2 C66_2 116.3(6)
C61_2 C62_2 C66A_2 111.6(10)
C63_2 C62_2 C66A_2 126.8(10)
C62_2 C63_2 C64_2 117.8(5)
C62_2 C63_2 H63_2 121.1
C64_2 C63_2 H63_2 121.1
C65_2 C64_2 C63_2 119.7(6)
C65_2 C64_2 C67_2 118.4(7)
C63_2 C64_2 C67_2 121.7(7)
C65_2 C64_2 C67A_2 124.8(10)
C63_2 C64_2 C67A_2 115.1(10)
C60_2 C65_2 C64_2 123.1(5)
C60_2 C65_2 H65_2 118.4
C64_2 C65_2 H65_2 118.4
C73_2 C68_2 C69_2 115.6(5)
C73_2 C68_2 B1_2 125.4(5)
C69_2 C68_2 B1_2 118.9(5)
C70_2 C69_2 C68_2 122.2(6)
C70_2 C69_2 H69_2 118.9
C68_2 C69_2 H69_2 118.9
C71_2 C70_2 C69_2 120.8(6)
C71_2 C70_2 C74_2 120.7(6)
C69_2 C70_2 C74_2 118.3(6)
C70_2 C71_2 C72_2 119.0(5)
C70_2 C71_2 H71_2 120.5
C72_2 C71_2 H71_2 120.5
C71_2 C72_2 C73_2 119.6(6)
C71_2 C72_2 C75_2 119.8(6)
C73_2 C72_2 C75_2 120.6(6)
C68_2 C73_2 C72_2 122.7(5)
C68_2 C73_2 H73_2 118.7
C72_2 C73_2 H73_2 118.7
F8_2 C74_2 F9_2 110.7(6)
F8_2 C74_2 F7_2 103.7(6)
F9_2 C74_2 F7_2 104.0(6)
F8_2 C74_2 C70_2 114.1(6)
F9_2 C74_2 C70_2 112.1(6)
F7_2 C74_2 C70_2 111.5(6)
F11_2 C75_2 F12_2 106.0(7)
F11_2 C75_2 F10_2 105.5(6)
F12_2 C75_2 F10_2 102.8(6)
F11_2 C75_2 C72_2 113.4(6)
F12_2 C75_2 C72_2 114.1(6)
F10_2 C75_2 C72_2 113.9(5)
C81_2 C76_2 C77_2 114.9(6)
C81_2 C76_2 B1_2 125.1(5)
C77_2 C76_2 B1_2 119.8(5)
C78_2 C77_2 C76_2 123.1(6)
C78_2 C77_2 H77_2 118.4
C76_2 C77_2 H77_2 118.4
C77_2 C78_2 C79_2 120.2(6)
C77_2 C78_2 C82_2 127.8(8)
C79_2 C78_2 C82_2 111.9(8)
C77_2 C78_2 C82A_2 111.8(8)
C79_2 C78_2 C82A_2 127.6(8)
C80_2 C79_2 C78_2 118.7(6)
C80_2 C79_2 H79_2 120.6
C78_2 C79_2 H79_2 120.6
C79_2 C80_2 C81_2 120.4(6)
C79_2 C80_2 C83_2 121.0(6)
C81_2 C80_2 C83_2 118.6(6)
C76_2 C81_2 C80_2 122.5(5)
C76_2 C81_2 H81_2 118.7
C80_2 C81_2 H81_2 118.7
C85_2 C84_2 C89_2 108.(2)
C85_2 C84_2 B1_2 127.(2)
C89_2 C84_2 B1_2 124.8(19)
C86_2 C85_2 C84_2 135.(4)
C86_2 C85_2 H85_2 112.5
C84_2 C85_2 H85_2 112.5
C85_2 C86_2 C90_2 143.(5)
C85_2 C86_2 C87_2 113.(3)
C90_2 C86_2 C87_2 104.(3)
C88_2 C87_2 C86_2 119.(3)
C88_2 C87_2 H87_2 120.6
C86_2 C87_2 H87_2 120.6
C89_2 C88_2 C87_2 119.(3)
C89_2 C88_2 C91_2 120.(2)
C87_2 C88_2 C91_2 121.(3)
C88_2 C89_2 C84_2 126.(2)
C88_2 C89_2 H89_2 116.9
C84_2 C89_2 H89_2 116.9
F21_2 C90_2 F20_2 107.(2)
F21_2 C90_2 F19_2 106.8(18)
F20_2 C90_2 F19_2 101.9(18)
F21_2 C90_2 C86_2 111.(2)
F20_2 C90_2 C86_2 106.(3)
F19_2 C90_2 C86_2 123.(3)
F23_2 C91_2 F24_2 103.(2)
F23_2 C91_2 F22_2 104.(2)
F24_2 C91_2 F22_2 105.(2)
F23_2 C91_2 C88_2 117.(3)
F24_2 C91_2 C88_2 118.(2)
F22_2 C91_2 C88_2 109.(2)
C85A_2 C84A_2 C89A_2 116.7(10)
C85A_2 C84A_2 B1_2 125.2(10)
C89A_2 C84A_2 B1_2 117.9(11)
C84A_2 C85A_2 C86A_2 123.8(11)
C84A_2 C85A_2 H85A_2 118.1
C86A_2 C85A_2 H85A_2 118.1
C85A_2 C86A_2 C90A_2 119.9(11)
C85A_2 C86A_2 C87A_2 116.3(12)
C90A_2 C86A_2 C87A_2 123.7(10)
C88A_2 C87A_2 C86A_2 118.9(11)
C88A_2 C87A_2 H87A_2 120.6
C86A_2 C87A_2 H87A_2 120.6
C87A_2 C88A_2 C89A_2 122.7(12)
C87A_2 C88A_2 C91A_2 116.1(13)
C89A_2 C88A_2 C91A_2 121.2(14)
C84A_2 C89A_2 C88A_2 121.4(13)
C84A_2 C89A_2 H89A_2 119.3
C88A_2 C89A_2 H89A_2 119.3
F19A_2 C90A_2 F21A_2 104.8(10)
F19A_2 C90A_2 F20A_2 104.4(10)
F21A_2 C90A_2 F20A_2 103.3(11)
F19A_2 C90A_2 C86A_2 116.8(12)
F21A_2 C90A_2 C86A_2 114.0(9)
F20A_2 C90A_2 C86A_2 112.2(9)
F24A_2 C91A_2 F23A_2 103.4(11)
F24A_2 C91A_2 F22A_2 104.0(10)
F23A_2 C91A_2 F22A_2 103.7(13)
F24A_2 C91A_2 C88A_2 118.3(14)
F23A_2 C91A_2 C88A_2 113.3(12)
F22A_2 C91A_2 C88A_2 112.5(10)
C84A_2 B1_2 C76_2 104.0(6)
C84A_2 B1_2 C68_2 112.1(7)
C76_2 B1_2 C68_2 110.3(4)
C84A_2 B1_2 C60_2 112.8(8)
C76_2 B1_2 C60_2 106.8(5)
C68_2 B1_2 C60_2 110.6(5)
C76_2 B1_2 C84_2 121.1(11)
C68_2 B1_2 C84_2 97.7(12)
C60_2 B1_2 C84_2 110.1(12)

loop_
_geom_bond_atom_site_label_1
_geom_bond_atom_site_label_2
_geom_bond_distance
Rh1 C1 2.081(5)
Rh1 C28 2.166(5)
Rh1 C27 2.181(5)
Rh1 C29 2.281(5)
Rh1 P2 2.3454(16)
Rh1 P1 2.3948(14)
P1 C42 1.824(5)
P1 C8 1.831(5)
P1 C36 1.836(5)
P2 C48 1.831(6)
P2 C54 1.831(5)
P2 C13 1.845(5)
N1 C2 1.356(6)
N1 C7 1.469(6)
N1 C4 1.491(6)
N2 C2 1.366(7)
N2 N3 1.415(6)
N2 C14 1.447(8)
N3 C3 1.372(6)
N3 C20 1.454(7)
N4 C3 1.359(6)
N4 C12 1.475(6)
N4 C9 1.484(6)
C1 C3 1.408(7)
C1 C2 1.411(7)
C4 C5 1.531(9)
C4 H4A 0.99
C4 H4B 0.99
C5 C6 1.530(9)
C5 H5A 0.99
C5 H5B 0.99
C6 C7 1.540(7)
C6 H6A 0.99
C6 H6B 0.99
C7 C8 1.521(8)
C7 H7 1.0
C8 H8A 0.99
C8 H8B 0.99
C9 C10 1.519(7)
C9 H9A 0.99
C9 H9B 0.99
C10 C11 1.513(8)
C10 H10A 0.99
C10 H10B 0.99
C11 C12 1.531(7)
C11 H11A 0.99
C11 H11B 0.99
C12 C13 1.519(8)
C12 H12 1.0
C13 H13A 0.99
C13 H13B 0.99
C14 C15 1.339(10)
C14 C19 1.401(9)
C15 C16 1.403(11)
C15 H15 0.95
C16 C17 1.392(15)
C16 H16 0.95
C17 C18 1.326(15)
C17 H17 0.95
C18 C19 1.371(11)
C18 H18 0.95
C19 H19 0.95
C20 C25 1.341(10)
C20 C21 1.384(9)
C21 C22 1.379(11)
C21 H21 0.95
C22 C23 1.352(14)
C22 H22 0.95
C23 C24 1.377(13)
C23 H23 0.95
C24 C25 1.402(9)
C24 H24 0.95
C25 H25 0.95
C26 C27 1.494(8)
C26 H26A 0.98
C26 H26B 0.98
C26 H26C 0.98
C27 C28 1.404(8)
C27 H27 1.0
C28 C29 1.390(8)
C28 H28 1.0
C29 C30 1.481(8)
C29 H29 1.0
C30 C31 1.372(9)
C30 C35 1.399(9)
C31 C32 1.390(10)
C31 H31 0.95
C32 C33 1.373(12)
C32 H32 0.95
C33 C34 1.362(12)
C33 H33 0.95
C34 C35 1.386(10)
C34 H34 0.95
C35 H35 0.95
C36 C37 1.398(8)
C36 C41 1.399(8)
C37 C38 1.379(9)
C37 H37 0.95
C38 C39 1.376(10)
C38 H38 0.95
C39 C40 1.383(11)
C39 H39 0.95
C40 C41 1.374(9)
C40 H40 0.95
C41 H41 0.95
C42 C47 1.383(8)
C42 C43 1.388(8)
C43 C44 1.389(8)
C43 H43 0.95
C44 C45 1.368(10)
C44 H44 0.95
C45 C46 1.387(10)
C45 H45 0.95
C46 C47 1.386(8)
C46 H46 0.95
C47 H47 0.95
C48 C53 1.377(8)
C48 C49 1.405(9)
C49 C50 1.385(10)
C49 H49 0.95
C50 C51 1.380(11)
C50 H50 0.95
C51 C52 1.393(11)
C51 H51 0.95
C52 C53 1.347(10)
C52 H52 0.95
C53 H53 0.95
C54 C55 1.372(8)
C54 C59 1.384(9)
C55 C56 1.388(9)
C55 H55 0.95
C56 C57 1.373(11)
C56 H56 0.95
C57 C58 1.376(11)
C57 H57 0.95
C58 C59 1.378(9)
C58 H58 0.95
C59 H59 0.95
F23A C91_1 1.24(2)
F24A C91_1 1.25(2)
F22A C91_1 1.35(2)
F1_1 C66_1 1.277(9)
F2_1 C66_1 1.317(9)
F3_1 C66_1 1.338(8)
F4_1 C67_1 1.333(7)
F5_1 C67_1 1.306(10)
F6_1 C67_1 1.281(9)
F7_1 C74_1 1.309(7)
F8_1 C74_1 1.313(7)
F9_1 C74_1 1.324(7)
F10_1 C75_1 1.296(9)
F11_1 C75_1 1.304(11)
F12_1 C75_1 1.235(10)
F13_1 C82_1 1.335(11)
F14_1 C82_1 1.300(11)
F15_1 C82_1 1.330(11)
C83_1 F18_1 1.290(16)
C83_1 F16_1 1.299(15)
C83_1 F17_1 1.305(15)
C83_1 C80_1 1.490(16)
C83A_1 F17A_1 1.312(18)
C83A_1 F18A_1 1.315(18)
C83A_1 F16A_1 1.319(18)
C83A_1 C80_1 1.51(2)
F19_1 C90_1 1.326(8)
F20_1 C90_1 1.327(9)
F21_1 C90_1 1.285(9)
F22_1 C91_1 1.343(12)
F23_1 C91_1 1.288(12)
F24_1 C91_1 1.335(15)
C60_1 C65_1 1.398(8)
C60_1 C61_1 1.400(8)
C60_1 B1_1 1.628(8)
C61_1 C62_1 1.398(8)
C61_1 H61_1 0.95
C62_1 C63_1 1.356(9)
C62_1 C66_1 1.503(8)
C63_1 C64_1 1.386(8)
C63_1 H63_1 0.95
C64_1 C65_1 1.395(8)
C64_1 C67_1 1.489(9)
C65_1 H65_1 0.95
C68_1 C73_1 1.389(8)
C68_1 C69_1 1.405(8)
C68_1 B1_1 1.643(8)
C69_1 C70_1 1.381(7)
C69_1 H69_1 0.95
C70_1 C71_1 1.384(8)
C70_1 C74_1 1.499(8)
C71_1 C72_1 1.392(8)
C71_1 H71_1 0.95
C72_1 C73_1 1.389(8)
C72_1 C75_1 1.487(9)
C73_1 H73_1 0.95
C76_1 C81_1 1.381(10)
C76_1 C77_1 1.392(8)
C76_1 B1_1 1.657(10)
C77_1 C78_1 1.403(10)
C77_1 H77_1 0.95
C78_1 C79_1 1.341(10)
C78_1 C82_1 1.523(10)
C79_1 C80_1 1.391(10)
C79_1 H79_1 0.95
C80_1 C81_1 1.387(9)
C81_1 H81_1 0.95
C84_1 C89_1 1.396(8)
C84_1 C85_1 1.396(9)
C84_1 B1_1 1.622(10)
C85_1 C86_1 1.389(9)
C85_1 H85_1 0.95
C86_1 C87_1 1.399(9)
C86_1 C90_1 1.471(10)
C87_1 C88_1 1.364(10)
C87_1 H87_1 0.95
C88_1 C89_1 1.380(10)
C88_1 C91_1 1.507(10)
C89_1 H89_1 0.95
C66_2 F1_2 1.299(11)
C66_2 F2_2 1.319(11)
C66_2 F3_2 1.319(11)
C66_2 C62_2 1.502(11)
C66A_2 F3A_2 1.33(2)
C66A_2 F1A_2 1.327(19)
C66A_2 F2A_2 1.332(19)
C66A_2 C62_2 1.53(2)
C67_2 F4_2 1.295(15)
C67_2 F5_2 1.295(13)
C67_2 F6_2 1.303(15)
C67_2 C64_2 1.477(14)
C67A_2 F5A_2 1.283(19)
C67A_2 F6A_2 1.294(17)
C67A_2 F4A_2 1.296(18)
C67A_2 C64_2 1.48(2)
F7_2 C74_2 1.385(9)
F8_2 C74_2 1.294(9)
F9_2 C74_2 1.329(8)
F10_2 C75_2 1.326(7)
F11_2 C75_2 1.306(8)
F12_2 C75_2 1.320(9)
C82_2 F15_2 1.273(15)
C82_2 F14_2 1.313(15)
C82_2 F13_2 1.323(16)
C82_2 C78_2 1.515(16)
C82A_2 F13A_2 1.298(17)
C82A_2 F14A_2 1.300(16)
C82A_2 F15A_2 1.308(17)
C82A_2 C78_2 1.516(17)
C83_2 F17_2 1.313(8)
C83_2 F16_2 1.322(8)
C83_2 F18_2 1.336(8)
C83_2 C80_2 1.484(9)
C60_2 C65_2 1.386(8)
C60_2 C61_2 1.400(7)
C60_2 B1_2 1.649(8)
C61_2 C62_2 1.376(8)
C61_2 H61_2 0.95
C62_2 C63_2 1.386(9)
C63_2 C64_2 1.401(9)
C63_2 H63_2 0.95
C64_2 C65_2 1.396(8)
C65_2 H65_2 0.95
C68_2 C73_2 1.388(8)
C68_2 C69_2 1.398(8)
C68_2 B1_2 1.647(8)
C69_2 C70_2 1.395(8)
C69_2 H69_2 0.95
C70_2 C71_2 1.362(9)
C70_2 C74_2 1.509(10)
C71_2 C72_2 1.389(9)
C71_2 H71_2 0.95
C72_2 C73_2 1.403(8)
C72_2 C75_2 1.461(9)
C73_2 H73_2 0.95
C76_2 C81_2 1.379(8)
C76_2 C77_2 1.415(8)
C76_2 B1_2 1.638(9)
C77_2 C78_2 1.365(10)
C77_2 H77_2 0.95
C78_2 C79_2 1.385(10)
C79_2 C80_2 1.369(9)
C79_2 H79_2 0.95
C80_2 C81_2 1.402(8)
C81_2 H81_2 0.95
F19_2 C90_2 1.337(19)
F20_2 C90_2 1.32(2)
F21_2 C90_2 1.299(19)
F22_2 C91_2 1.32(2)
F23_2 C91_2 1.31(2)
F24_2 C91_2 1.31(2)
C84_2 C85_2 1.42(3)
C84_2 C89_2 1.47(4)
C84_2 B1_2 1.67(2)
C85_2 C86_2 1.23(4)
C85_2 H85_2 0.95
C86_2 C90_2 1.446(18)
C86_2 C87_2 1.58(6)
C87_2 C88_2 1.37(4)
C87_2 H87_2 0.95
C88_2 C89_2 1.36(3)
C88_2 C91_2 1.451(18)
C89_2 H89_2 0.95
F19A_2 C90A_2 1.310(12)
F20A_2 C90A_2 1.340(13)
F21A_2 C90A_2 1.331(13)
F22A_2 C91A_2 1.351(13)
F23A_2 C91A_2 1.312(15)
F24A_2 C91A_2 1.296(13)
C84A_2 C85A_2 1.365(17)
C84A_2 C89A_2 1.370(17)
C84A_2 B1_2 1.616(13)
C85A_2 C86A_2 1.399(14)
C85A_2 H85A_2 0.95
C86A_2 C90A_2 1.454(15)
C86A_2 C87A_2 1.47(2)
C87A_2 C88A_2 1.29(2)
C87A_2 H87A_2 0.95
C88A_2 C89A_2 1.400(18)
C88A_2 C91A_2 1.448(15)
C89A_2 H89A_2 0.95
